data_4115330
loop_
_publ_author_name
'Piero Macchi'
'Luigi Garlaschelli'
'Angelo Sironi'

_publ_contact_author 'P. Macchi'
_publ_contact_author_email piero@csmtbo.mi.cnr.it
_publ_contact_author_fax '+39 02 5031 4454'
_publ_contact_author_phone '+39 02 5031 4451'
_publ_section_title
;
 Electron Density of Semi-Bridging Carbonyls. Metamorphosis of CO Ligands
 Observed via Experimental and Theoretical Investigations on [FeCo(CO)8]-
;
_journal_name_full 'Journal of the American Chemical Society'
_journal_page_first 14173
_journal_page_last 14184
_journal_paper_doi 10.1021/ja026186e
_journal_volume 124
_journal_year 2002
_chemical_formula_moiety 'C36 H30 N P2, C8 Co Fe O8'
_chemical_formula_sum 'C44 H30 Co Fe N O8 P2'
_chemical_formula_weight 877.41
_space_group_IT_number 2
_symmetry_cell_setting triclinic
_symmetry_space_group_name_Hall '-P 1'
_symmetry_space_group_name_H-M 'P -1'
_cell_angle_alpha 95.85(1)
_cell_angle_beta 91.99(2)
_cell_angle_gamma 97.57(1)
_cell_formula_units_Z 2
_cell_length_a 10.562(1)
_cell_length_b 12.545(1)
_cell_length_c 15.190(1)
_cell_measurement_reflns_used 15021
_cell_measurement_temperature 125
_cell_measurement_theta_max 48.9
_cell_measurement_theta_min 2.2
_cell_volume 1982.4(3)
_computing_cell_refinement SAINT
_computing_data_collection SMART
_computing_data_reduction SAINT
_computing_molecular_graphics 'Koritsanszky et al, (1995)'
_computing_publication_material 'Koritsanszky et al, (1995)'
_computing_structure_refinement 'Koritsanszky et al, (1995)'
_diffrn_measurement_device 'SMART CCD'
_diffrn_measurement_method omega-scan
_diffrn_radiation_type MoK\a
_diffrn_radiation_wavelength 0.71073
_diffrn_reflns_av_R_equivalents 0.032
_diffrn_reflns_limit_h_max 22
_diffrn_reflns_limit_h_min -22
_diffrn_reflns_limit_k_max 26
_diffrn_reflns_limit_k_min -26
_diffrn_reflns_limit_l_max 32
_diffrn_reflns_limit_l_min -32
_diffrn_reflns_number 102256
_diffrn_reflns_theta_max 48.
_exptl_absorpt_coefficient_mu 0.921
_exptl_absorpt_correction_T_max 0.9120
_exptl_absorpt_correction_T_min 0.7443
_exptl_absorpt_correction_type empirical
_exptl_absorpt_process_details none
_exptl_crystal_colour orange
_exptl_crystal_density_diffrn 1.470
_exptl_crystal_description prism
_exptl_crystal_size_max 0.34
_exptl_crystal_size_mid 0.26
_exptl_crystal_size_min 0.1
_refine_diff_density_max 0.336
_refine_diff_density_min -0.250
_refine_ls_extinction_method none
_refine_ls_goodness_of_fit_obs 1.27
_refine_ls_hydrogen_treatment refall
_refine_ls_number_parameters 1491
_refine_ls_number_reflns 25332
_refine_ls_R_factor_obs 0.0275
_refine_ls_shift/esd_max 0.01
_refine_ls_structure_factor_coef Fsqd
_refine_ls_weighting_scheme calc
_refine_ls_wR_factor_obs 0.0198
_reflns_number_observed 25332
_reflns_number_total 32676
_reflns_observed_criterion >2sigma(I)
_cod_data_source_file ja026186e-2_s2.cif
_cod_data_source_block MART48E
_cod_original_cell_volume 1982.4(9)
_cod_database_code 4115330

loop_
_symmetry_equiv_pos_site_id
_symmetry_equiv_pos_as_xyz
1 +X,+Y,+Z
2 -X,-Y,-Z

loop_
_atom_local_axes_label
_atom_local_axes_atom0
_atom_local_axes_ax1
_atom_local_axes_atom1
_atom_local_axes_atom2
_atom_local_axes_ax2
CO FE Z CO C(1) y
FE CO Z FE C(1) y
P(1) N Z P(1) C(11) y
P(2) N Z P(2) C(61) y
O(1) C(1) Z O(1) CO y
O(2) C(2) Z O(2) FE y
O(3) C(3) Z O(3) H(26) y
O(4) C(4) Z O(4) FE y
O(5) C(5) Z O(5) H(45) y
O(6) C(6) Z O(6) CO y
O(7) C(7) Z O(7) CO y
O(8) C(8) Z O(8) CO y
N P(1) Z N P(2) y
C(1) O(1) Z C(1) CO y
C(2) O(2) Z C(2) FE y
C(3) O(3) Z C(3) FE y
C(4) O(4) Z C(4) FE y
C(5) O(5) Z C(5) FE y
C(6) O(6) Z C(6) CO y
C(7) O(7) Z C(7) CO y
C(8) O(8) Z C(8) CO y
C(11) C(16) Z C(11) C(12) y
C(12) H(12) Z C(12) C(13) y
C(13) H(13) Z C(13) C(14) y
C(14) H(14) Z C(14) C(13) y
C(15) H(15) Z C(15) C(14) y
C(16) H(16) Z C(16) C(15) y
C(21) C(26) Z C(21) C(22) y
C(22) H(22) Z C(22) C(23) y
C(23) H(23) Z C(23) C(24) y
C(24) H(24) Z C(24) C(25) y
C(25) H(25) Z C(25) C(24) y
C(26) H(26) Z C(26) C(25) y
C(31) C(36) Z C(31) C(32) y
C(32) H(32) Z C(32) C(33) y
C(33) H(33) Z C(33) C(32) y
C(34) H(34) Z C(34) C(35) y
C(35) H(35) Z C(35) C(34) y
C(36) H(36) Z C(36) C(35) y
C(41) C(42) Z C(41) C(46) y
C(42) H(42) Z C(42) C(43) y
C(43) H(43) Z C(43) C(44) y
C(44) H(44) Z C(44) C(43) y
C(45) H(45) Z C(45) C(44) y
C(46) H(46) Z C(46) C(45) y
C(51) C(52) Z C(51) C(56) y
C(52) H(52) Z C(52) C(53) y
C(53) H(53) Z C(53) C(54) y
C(54) H(54) Z C(54) C(53) y
C(55) H(55) Z C(55) C(56) y
C(56) H(56) Z C(56) C(55) y
C(61) C(62) Z C(61) C(66) y
C(62) H(62) Z C(62) C(63) y
C(63) H(63) Z C(63) C(64) y
C(64) H(64) Z C(64) C(65) y
C(65) H(65) Z C(65) C(64) y
C(66) H(66) Z C(66) C(65) y
H(12) C(12) Z H(12) C(13) y
H(13) C(13) Z H(13) C(14) y
H(14) C(14) Z H(14) C(13) y
H(15) C(15) Z H(15) C(14) y
H(16) C(16) Z H(16) C(15) y
H(22) C(22) Z H(22) C(23) y
H(23) C(23) Z H(23) C(24) y
H(24) C(24) Z H(24) C(25) y
H(25) C(25) Z H(25) C(24) y
H(26) C(26) Z H(26) C(25) y
H(32) C(32) Z H(32) C(33) y
H(33) C(33) Z H(33) C(32) y
H(34) C(34) Z H(34) C(35) y
H(35) C(35) Z H(35) C(34) y
H(36) C(36) Z H(36) C(35) y
H(42) C(42) Z H(42) C(43) y
H(43) C(43) Z H(43) C(44) y
H(44) C(44) Z H(44) C(43) y
H(45) C(45) Z H(45) C(44) y
H(46) C(46) Z H(46) C(45) y
H(52) C(52) Z H(52) C(53) y
H(53) C(53) Z H(53) C(54) y
H(54) C(54) Z H(54) C(53) y
H(55) C(55) Z H(55) C(56) y
H(56) C(56) Z H(56) C(55) y
H(62) C(62) Z H(62) C(63) y
H(63) C(63) Z H(63) C(64) y
H(64) C(64) Z H(64) C(65) y
H(65) C(65) Z H(65) C(64) y
H(66) C(66) Z H(66) C(65) y

loop_
_atom_rho_multipole_label
_atom_rho_multipole_coeff_Pv
_atom_rho_multipole_coeff_P00
_atom_rho_multipole_coeff_P11
_atom_rho_multipole_coeff_P1-1
_atom_rho_multipole_coeff_P10
_atom_rho_multipole_coeff_P20
_atom_rho_multipole_coeff_P21
_atom_rho_multipole_coeff_P2-1
_atom_rho_multipole_coeff_P22
_atom_rho_multipole_coeff_P2-2
_atom_rho_multipole_coeff_P30
_atom_rho_multipole_coeff_P31
_atom_rho_multipole_coeff_P3-1
_atom_rho_multipole_coeff_P32
_atom_rho_multipole_coeff_P3-2
_atom_rho_multipole_coeff_P33
_atom_rho_multipole_coeff_P3-3
_atom_rho_multipole_coeff_P40
_atom_rho_multipole_coeff_P41
_atom_rho_multipole_coeff_P4-1
_atom_rho_multipole_coeff_P42
_atom_rho_multipole_coeff_P4-2
_atom_rho_multipole_coeff_P43
_atom_rho_multipole_coeff_P4-3
_atom_rho_multipole_coeff_P44
_atom_rho_multipole_coeff_P4-4
_atom_rho_multipole_kappa_prime
_atom_rho_multipole_kappa_dprime0
_atom_rho_multipole_kappa_dprime1
_atom_rho_multipole_kappa_dprime2
_atom_rho_multipole_kappa_dprime3
_atom_rho_multipole_kappa_dprime4
CO 7.33(3) 0.00 -0.019(13) 0.020(13) 0.080(12) 0.033(15) -0.007(15) 0.056(15) 0.067(15) 0.002(15) -0.029(10) 0.011(10) 0.032(10) -0.022(10) 0.021(10) -0.057(10) -0.025(10) -0.066(17) -0.007(16) -0.032(15) -0.083(16) 0.060(16) 0.039(16) 0.041(16) -0.049(15) -0.065(15) 0.944(3) 0.944(3) 0.94 0.94 0.94 0.94
FE 6.20(3) 0.00 -0.137(12) -0.076(12) -0.036(11) 0.015(14) -0.019(13) -0.050(14) -0.050(14) 0.054(14) -0.020(10) 0.018(9) 0.036(10) 0.000(10) 0.007(10) 0.026(10) 0.014(10) -0.092(16) 0.005(15) 0.055(15) 0.090(15) -0.090(15) 0.010(15) -0.003(15) -0.143(14) 0.030(14) 0.943(4) 0.943(4) 0.94 0.94 0.94 0.94
P(1) 3.80(5) 0.00 0.041(12) -0.008(12) -0.028(12) 0.00(2) 0.036(16) 0.022(16) -0.007(18) -0.007(18) 0.36(3) 0.03(2) 0.03(2) 0.05(2) 0.09(2) 0.01(2) -0.29(2) 0.00 0.00 0.00 0.00 0.00 0.00 0.00 0.00 0.00 1.075(5) 1.075(5) 1.08 1.08 1.08 1.08
P(2) 3.87(5) 0.00 0.019(12) -0.018(12) -0.070(13) 0.04(2) 0.011(17) -0.034(17) 0.051(18) -0.020(18) 0.41(3) 0.14(2) -0.10(2) 0.04(2) 0.02(2) 0.01(2) -0.30(2) 0.00 0.00 0.00 0.00 0.00 0.00 0.00 0.00 0.00 1.075(5) 1.075(5) 1.08 1.08 1.08 1.08
O(1) 5.98(4) 0.00 -0.08(2) -0.042(18) 0.01(2) 0.07(2) -0.02(2) -0.001(18) -0.036(19) 0.022(19) 0.020(12) 0.007(12) -0.009(11) 0.020(11) -0.017(11) -0.034(11) 0.046(11) 0.00 0.00 0.00 0.00 0.00 0.00 0.00 0.00 0.00 1.000(2) 1.000(2) 1.00 1.00 1.00 1.00
O(2) 6.14(5) 0.00 0.01(3) 0.00(2) 0.21(2) 0.17(3) 0.00(3) 0.00(2) 0.00(3) 0.00(3) -0.014(14) -0.017(14) 0.013(12) 0.058(13) -0.012(13) -0.055(13) -0.020(13) 0.00 0.00 0.00 0.00 0.00 0.00 0.00 0.00 0.00 1.000(2) 1.000(2) 1.00 1.00 1.00 1.00
O(3) 5.98(5) 0.00 0.12(3) -0.16(3) 0.04(3) 0.08(3) 0.01(3) -0.03(3) -0.03(3) 0.06(3) -0.044(15) -0.056(14) 0.074(13) -0.015(14) -0.003(14) 0.058(13) 0.039(13) 0.00 0.00 0.00 0.00 0.00 0.00 0.00 0.00 0.00 1.000(2) 1.000(2) 1.00 1.00 1.00 1.00
O(4) 5.92(4) 0.00 0.04(2) 0.10(2) -0.02(2) 0.14(2) 0.02(2) 0.00(2) 0.04(2) 0.03(2) 0.013(13) -0.018(11) -0.023(12) 0.039(12) 0.002(12) 0.002(11) -0.025(11) 0.00 0.00 0.00 0.00 0.00 0.00 0.00 0.00 0.00 1.000(2) 1.000(2) 1.00 1.00 1.00 1.00
O(5) 5.93(5) 0.00 -0.06(2) 0.23(3) 0.11(2) 0.06(3) -0.02(2) 0.02(3) -0.04(3) -0.08(2) -0.094(14) 0.014(12) -0.035(14) -0.061(13) -0.051(13) 0.075(12) -0.062(13) 0.00 0.00 0.00 0.00 0.00 0.00 0.00 0.00 0.00 1.000(2) 1.000(2) 1.00 1.00 1.00 1.00
O(6) 6.06(4) 0.00 0.03(2) 0.02(2) 0.04(2) 0.12(2) -0.018(19) -0.03(2) -0.01(2) 0.05(2) 0.011(12) -0.012(11) -0.036(12) -0.020(12) 0.014(12) 0.021(12) -0.010(11) 0.00 0.00 0.00 0.00 0.00 0.00 0.00 0.00 0.00 1.000(2) 1.000(2) 1.00 1.00 1.00 1.00
O(7) 6.02(6) 0.00 0.19(4) -0.22(3) 0.14(3) 0.12(4) 0.00(3) 0.01(3) -0.07(3) -0.13(3) -0.033(17) -0.079(17) 0.058(15) -0.060(16) -0.119(16) -0.074(15) -0.084(16) 0.00 0.00 0.00 0.00 0.00 0.00 0.00 0.00 0.00 1.000(2) 1.000(2) 1.00 1.00 1.00 1.00
O(8) 6.10(4) 0.00 0.02(2) -0.01(2) 0.05(2) 0.16(2) 0.01(2) 0.01(2) -0.02(2) 0.05(2) 0.043(13) -0.012(13) -0.029(12) -0.001(12) 0.008(12) 0.021(11) -0.006(11) 0.00 0.00 0.00 0.00 0.00 0.00 0.00 0.00 0.00 1.000(2) 1.000(2) 1.00 1.00 1.00 1.00
N 5.94(5) 0.00 0.002(12) 0.049(12) 0.005(12) 0.149(11) -0.014(11) -0.074(11) -0.043(11) -0.002(11) 0.102(10) 0.015(10) 0.082(9) 0.047(10) 0.004(10) -0.028(9) -0.006(9) 0.00 0.00 0.00 0.00 0.00 0.00 0.00 0.00 0.00 0.939(3) 0.939(3) 0.94 0.94 0.94 0.94
C(1) 3.94(4) 0.00 -0.023(15) 0.120(16) 0.09(3) 0.45(3) -0.004(16) -0.034(17) -0.083(13) 0.012(13) 0.26(2) -0.084(19) 0.12(2) 0.145(17) 0.033(16) -0.004(14) 0.032(14) 0.00 0.00 0.00 0.00 0.00 0.00 0.00 0.00 0.00 1.011(3) 0.767(9) 0.77 0.77 0.77 0.77
C(2) 4.00(4) 0.00 0.042(17) 0.061(15) -0.14(3) 0.45(3) 0.017(19) 0.027(17) 0.042(15) -0.027(14) -0.01(3) -0.03(2) 0.04(2) -0.038(17) -0.004(16) 0.030(14) -0.068(14) 0.00 0.00 0.00 0.00 0.00 0.00 0.00 0.00 0.00 1.011(3) 0.767(9) 0.77 0.77 0.77 0.77
C(3) 4.15(4) 0.00 0.003(17) -0.059(17) 0.00(4) 0.55(3) 0.005(18) -0.024(19) 0.001(14) 0.015(14) 0.08(3) 0.00(2) -0.04(2) 0.017(17) -0.030(17) 0.000(14) 0.022(14) 0.00 0.00 0.00 0.00 0.00 0.00 0.00 0.00 0.00 1.011(3) 0.767(9) 0.77 0.77 0.77 0.77
C(4) 4.09(4) 0.00 -0.004(15) 0.045(16) 0.05(3) 0.62(3) 0.002(16) 0.009(17) 0.024(13) -0.015(13) 0.14(3) 0.00(2) 0.03(2) -0.045(16) 0.011(16) -0.015(14) -0.049(14) 0.00 0.00 0.00 0.00 0.00 0.00 0.00 0.00 0.00 1.011(3) 0.767(9) 0.77 0.77 0.77 0.77
C(5) 4.08(4) 0.00 0.080(17) -0.015(16) 0.00(3) 0.47(3) -0.014(19) -0.034(17) 0.021(14) -0.013(14) 0.12(3) 0.01(2) 0.00(2) -0.004(17) 0.028(16) -0.027(14) -0.034(14) 0.00 0.00 0.00 0.00 0.00 0.00 0.00 0.00 0.00 1.011(3) 0.767(9) 0.77 0.77 0.77 0.77
C(6) 4.07(4) 0.00 0.009(15) 0.041(16) -0.01(3) 0.49(3) -0.033(16) 0.041(17) -0.002(14) -0.007(14) 0.14(3) 0.007(19) 0.03(2) 0.002(16) 0.026(16) 0.031(14) -0.006(13) 0.00 0.00 0.00 0.00 0.00 0.00 0.00 0.00 0.00 1.011(3) 0.767(9) 0.77 0.77 0.77 0.77
C(7) 4.04(5) 0.00 -0.072(18) -0.036(18) -0.05(4) 0.52(3) -0.02(2) -0.02(2) 0.027(15) 0.041(15) 0.09(3) -0.01(2) 0.04(2) 0.033(18) -0.029(18) -0.012(15) -0.007(15) 0.00 0.00 0.00 0.00 0.00 0.00 0.00 0.00 0.00 1.011(3) 0.767(9) 0.77 0.77 0.77 0.77
C(8) 3.98(4) 0.00 -0.004(17) -0.019(15) 0.00(3) 0.49(3) 0.013(18) 0.020(17) 0.006(14) -0.014(14) 0.06(3) 0.06(2) -0.01(2) 0.000(16) -0.024(17) -0.046(14) -0.019(13) 0.00 0.00 0.00 0.00 0.00 0.00 0.00 0.00 0.00 1.011(3) 0.767(9) 0.77 0.77 0.77 0.77
C(11) 4.18(3) 0.00 0.021(15) -0.081(18) -0.03(2) 0.087(18) 0.021(15) 0.029(17) -0.181(14) -0.017(14) 0.281(17) -0.022(15) -0.01(2) 0.222(15) -0.007(16) 0.004(13) 0.034(13) 0.00 0.00 0.00 0.00 0.00 0.00 0.00 0.00 0.00 0.9855(12) 0.875(5) 0.88 0.88 0.88 0.88
C(12) 4.16(4) 0.00 0.062(16) -0.04(2) -0.059(18) 0.059(17) 0.011(14) -0.007(19) -0.191(17) -0.010(16) 0.208(18) -0.036(13) 0.070(19) 0.186(16) 0.007(16) 0.013(16) -0.007(16) 0.00 0.00 0.00 0.00 0.00 0.00 0.00 0.00 0.00 0.9855(12) 0.875(5) 0.88 0.88 0.88 0.88
C(13) 4.18(4) 0.00 0.059(17) 0.00(3) -0.058(18) 0.051(18) 0.015(14) 0.03(2) -0.220(19) 0.000(19) 0.24(2) 0.017(14) 0.06(2) 0.199(17) -0.043(17) 0.000(17) -0.018(17) 0.00 0.00 0.00 0.00 0.00 0.00 0.00 0.00 0.00 0.9855(12) 0.875(5) 0.88 0.88 0.88 0.88
C(14) 4.22(4) 0.00 -0.043(17) -0.02(3) -0.068(18) 0.075(18) -0.060(14) 0.02(2) -0.212(19) 0.014(19) 0.32(2) -0.001(13) 0.00(2) 0.206(16) -0.017(18) 0.005(17) 0.033(18) 0.00 0.00 0.00 0.00 0.00 0.00 0.00 0.00 0.00 0.9855(12) 0.875(5) 0.88 0.88 0.88 0.88
C(15) 4.01(4) 0.00 -0.030(16) -0.01(2) -0.060(18) 0.071(18) -0.044(14) 0.03(2) -0.204(18) -0.044(18) 0.218(19) -0.075(13) 0.01(2) 0.159(16) -0.010(17) -0.034(17) 0.008(17) 0.00 0.00 0.00 0.00 0.00 0.00 0.00 0.00 0.00 0.9855(12) 0.875(5) 0.88 0.88 0.88 0.88
C(16) 4.22(3) 0.00 0.024(15) 0.00(2) -0.002(17) 0.097(16) -0.019(13) 0.00(2) -0.200(16) -0.003(16) 0.280(18) 0.029(12) 0.053(19) 0.233(15) -0.009(16) 0.026(15) -0.003(15) 0.00 0.00 0.00 0.00 0.00 0.00 0.00 0.00 0.00 0.9855(12) 0.875(5) 0.88 0.88 0.88 0.88
C(21) 4.16(4) 0.00 0.020(15) -0.08(2) -0.04(2) 0.13(2) -0.031(15) 0.075(19) -0.209(15) 0.024(14) 0.273(18) -0.015(16) -0.02(2) 0.223(16) -0.042(16) 0.007(14) 0.052(14) 0.00 0.00 0.00 0.00 0.00 0.00 0.00 0.00 0.00 0.9855(12) 0.875(5) 0.88 0.88 0.88 0.88
C(22) 4.27(4) 0.00 0.024(17) -0.02(3) -0.10(2) 0.07(2) -0.044(15) -0.03(2) -0.250(19) -0.048(18) 0.29(2) -0.049(14) -0.05(2) 0.208(16) 0.037(17) -0.056(17) -0.033(17) 0.00 0.00 0.00 0.00 0.00 0.00 0.00 0.00 0.00 0.9855(12) 0.875(5) 0.88 0.88 0.88 0.88
C(23) 4.04(4) 0.00 0.00(2) 0.06(3) -0.04(2) 0.12(2) 0.028(17) 0.00(3) -0.16(2) 0.07(2) 0.26(2) 0.100(15) 0.04(2) 0.128(18) -0.02(2) 0.00(2) 0.07(2) 0.00 0.00 0.00 0.00 0.00 0.00 0.00 0.00 0.00 0.9855(12) 0.875(5) 0.88 0.88 0.88 0.88
C(24) 4.06(5) 0.00 -0.08(2) -0.05(4) -0.04(2) 0.06(2) -0.052(17) 0.02(3) -0.30(2) 0.06(3) 0.28(2) -0.056(15) 0.01(3) 0.19(2) -0.02(2) 0.03(2) 0.00(2) 0.00 0.00 0.00 0.00 0.00 0.00 0.00 0.00 0.00 0.9855(12) 0.875(5) 0.88 0.88 0.88 0.88
C(25) 4.08(5) 0.00 0.17(2) 0.06(3) -0.06(2) 0.08(2) 0.001(18) -0.03(3) -0.15(2) 0.01(2) 0.27(2) -0.054(16) 0.07(2) 0.181(19) -0.04(2) 0.01(2) 0.04(2) 0.00 0.00 0.00 0.00 0.00 0.00 0.00 0.00 0.00 0.9855(12) 0.875(5) 0.88 0.88 0.88 0.88
C(26) 4.07(4) 0.00 0.108(18) -0.02(3) -0.10(2) 0.09(2) -0.022(16) -0.04(2) -0.24(2) -0.016(19) 0.26(2) -0.004(14) 0.09(2) 0.204(16) 0.028(18) 0.011(18) -0.005(18) 0.00 0.00 0.00 0.00 0.00 0.00 0.00 0.00 0.00 0.9855(12) 0.875(5) 0.88 0.88 0.88 0.88
C(31) 4.22(3) 0.00 -0.024(14) -0.055(19) -0.03(2) 0.109(19) -0.015(14) 0.037(18) -0.164(14) -0.014(13) 0.266(17) -0.012(15) -0.03(2) 0.223(15) 0.018(16) 0.001(13) 0.006(14) 0.00 0.00 0.00 0.00 0.00 0.00 0.00 0.00 0.00 0.9855(12) 0.875(5) 0.88 0.88 0.88 0.88
C(32) 4.21(3) 0.00 0.004(14) 0.01(2) -0.052(18) 0.049(17) 0.052(13) 0.01(2) -0.190(16) 0.017(15) 0.247(18) 0.039(13) 0.02(2) 0.220(15) -0.044(16) -0.019(15) -0.016(16) 0.00 0.00 0.00 0.00 0.00 0.00 0.00 0.00 0.00 0.9855(12) 0.875(5) 0.88 0.88 0.88 0.88
C(33) 4.14(4) 0.00 0.016(15) -0.01(2) -0.016(18) 0.079(18) -0.022(13) 0.03(2) -0.197(17) -0.028(17) 0.244(19) 0.003(13) 0.02(2) 0.158(15) -0.058(16) -0.021(16) 0.027(16) 0.00 0.00 0.00 0.00 0.00 0.00 0.00 0.00 0.00 0.9855(12) 0.875(5) 0.88 0.88 0.88 0.88
C(34) 4.03(4) 0.00 0.009(15) -0.03(3) -0.085(18) 0.092(18) -0.002(13) 0.01(2) -0.203(18) -0.022(18) 0.25(2) -0.016(13) 0.04(2) 0.162(16) 0.013(17) -0.020(17) 0.015(17) 0.00 0.00 0.00 0.00 0.00 0.00 0.00 0.00 0.00 0.9855(12) 0.875(5) 0.88 0.88 0.88 0.88
C(35) 4.25(4) 0.00 -0.012(16) 0.03(2) -0.064(18) 0.081(18) -0.027(13) 0.01(2) -0.207(18) 0.003(17) 0.260(19) -0.017(13) -0.07(2) 0.227(16) 0.033(16) 0.040(16) -0.023(17) 0.00 0.00 0.00 0.00 0.00 0.00 0.00 0.00 0.00 0.9855(12) 0.875(5) 0.88 0.88 0.88 0.88
C(36) 4.18(3) 0.00 0.007(14) 0.00(2) -0.001(18) 0.062(17) 0.023(13) 0.03(2) -0.204(16) -0.013(15) 0.235(18) 0.017(12) -0.022(19) 0.208(15) 0.005(15) -0.047(15) 0.023(15) 0.00 0.00 0.00 0.00 0.00 0.00 0.00 0.00 0.00 0.9855(12) 0.875(5) 0.88 0.88 0.88 0.88
C(41) 4.16(4) 0.00 -0.028(14) -0.03(2) 0.02(2) 0.11(2) 0.021(14) 0.049(19) -0.201(15) 0.006(14) 0.272(18) -0.019(15) 0.03(2) 0.222(16) -0.003(16) 0.051(14) 0.024(14) 0.00 0.00 0.00 0.00 0.00 0.00 0.00 0.00 0.00 0.9855(12) 0.875(5) 0.88 0.88 0.88 0.88
C(42) 4.13(4) 0.00 -0.001(14) 0.03(2) -0.058(19) 0.054(18) -0.017(13) -0.06(2) -0.214(16) 0.002(15) 0.243(19) -0.030(13) 0.03(2) 0.227(15) 0.006(16) 0.000(15) 0.032(15) 0.00 0.00 0.00 0.00 0.00 0.00 0.00 0.00 0.00 0.9855(12) 0.875(5) 0.88 0.88 0.88 0.88
C(43) 4.05(4) 0.00 0.010(16) 0.03(3) -0.02(2) 0.082(19) -0.007(14) 0.00(2) -0.185(18) 0.018(18) 0.24(2) 0.058(13) 0.07(2) 0.141(17) -0.023(17) 0.028(17) 0.024(17) 0.00 0.00 0.00 0.00 0.00 0.00 0.00 0.00 0.00 0.9855(12) 0.875(5) 0.88 0.88 0.88 0.88
C(44) 4.17(4) 0.00 -0.005(17) 0.01(3) -0.06(2) 0.04(2) -0.018(14) 0.02(3) -0.239(19) 0.02(2) 0.30(2) -0.001(13) -0.03(2) 0.197(17) -0.049(19) 0.010(18) -0.037(19) 0.00 0.00 0.00 0.00 0.00 0.00 0.00 0.00 0.00 0.9855(12) 0.875(5) 0.88 0.88 0.88 0.88
C(45) 4.07(4) 0.00 0.000(17) 0.00(3) -0.02(2) 0.10(2) -0.046(14) 0.00(3) -0.199(19) 0.029(19) 0.23(2) -0.018(14) 0.08(2) 0.211(17) -0.004(18) 0.012(18) 0.002(18) 0.00 0.00 0.00 0.00 0.00 0.00 0.00 0.00 0.00 0.9855(12) 0.875(5) 0.88 0.88 0.88 0.88
C(46) 4.08(4) 0.00 -0.001(15) 0.02(2) -0.131(19) 0.063(19) 0.022(13) 0.01(2) -0.203(17) 0.038(17) 0.22(2) 0.019(13) -0.02(2) 0.189(16) -0.008(16) 0.027(16) 0.006(16) 0.00 0.00 0.00 0.00 0.00 0.00 0.00 0.00 0.00 0.9855(12) 0.875(5) 0.88 0.88 0.88 0.88
C(51) 4.28(4) 0.00 0.026(14) -0.02(2) -0.08(2) 0.11(2) 0.014(15) 0.040(19) -0.192(14) -0.010(14) 0.232(18) 0.013(16) 0.01(2) 0.279(16) 0.041(16) -0.004(13) 0.004(14) 0.00 0.00 0.00 0.00 0.00 0.00 0.00 0.00 0.00 0.9855(12) 0.875(5) 0.88 0.88 0.88 0.88
C(52) 4.15(4) 0.00 -0.002(15) -0.07(2) -0.004(19) 0.047(18) -0.064(13) 0.02(2) -0.211(17) -0.011(17) 0.207(19) -0.061(13) 0.00(2) 0.196(15) -0.022(16) -0.006(16) 0.022(16) 0.00 0.00 0.00 0.00 0.00 0.00 0.00 0.00 0.00 0.9855(12) 0.875(5) 0.88 0.88 0.88 0.88
C(53) 4.16(4) 0.00 -0.025(17) -0.02(3) -0.023(19) 0.064(19) -0.057(14) 0.06(2) -0.189(18) -0.004(18) 0.29(2) -0.103(14) -0.03(2) 0.212(16) -0.007(17) -0.020(17) -0.002(17) 0.00 0.00 0.00 0.00 0.00 0.00 0.00 0.00 0.00 0.9855(12) 0.875(5) 0.88 0.88 0.88 0.88
C(54) 4.12(4) 0.00 0.023(17) 0.03(3) -0.08(2) 0.090(19) -0.012(14) 0.01(2) -0.197(18) -0.009(19) 0.23(2) -0.031(14) 0.07(2) 0.208(16) -0.033(18) -0.013(17) 0.001(17) 0.00 0.00 0.00 0.00 0.00 0.00 0.00 0.00 0.00 0.9855(12) 0.875(5) 0.88 0.88 0.88 0.88
C(55) 4.21(4) 0.00 -0.001(17) -0.01(3) -0.050(19) 0.055(19) 0.030(14) 0.00(2) -0.202(18) -0.004(18) 0.25(2) -0.012(13) 0.01(2) 0.164(16) 0.018(17) 0.016(17) 0.016(17) 0.00 0.00 0.00 0.00 0.00 0.00 0.00 0.00 0.00 0.9855(12) 0.875(5) 0.88 0.88 0.88 0.88
C(56) 4.15(4) 0.00 0.019(16) 0.07(2) -0.067(19) 0.052(18) 0.021(13) 0.00(2) -0.203(17) -0.023(16) 0.188(19) -0.019(13) -0.02(2) 0.188(15) 0.031(16) 0.013(16) -0.015(16) 0.00 0.00 0.00 0.00 0.00 0.00 0.00 0.00 0.00 0.9855(12) 0.875(5) 0.88 0.88 0.88 0.88
C(61) 4.19(4) 0.00 -0.020(15) -0.006(19) -0.08(2) 0.112(19) -0.019(15) -0.015(17) -0.209(14) 0.015(14) 0.273(17) -0.027(16) 0.02(2) 0.252(15) -0.023(16) -0.003(13) 0.021(14) 0.00 0.00 0.00 0.00 0.00 0.00 0.00 0.00 0.00 0.9855(12) 0.875(5) 0.88 0.88 0.88 0.88
C(62) 4.16(3) 0.00 0.033(15) -0.01(2) -0.026(17) 0.116(17) 0.004(13) -0.013(19) -0.255(16) -0.004(16) 0.262(18) -0.002(13) -0.032(19) 0.198(15) 0.014(16) -0.049(16) 0.023(15) 0.00 0.00 0.00 0.00 0.00 0.00 0.00 0.00 0.00 0.9855(12) 0.875(5) 0.88 0.88 0.88 0.88
C(63) 4.27(4) 0.00 0.015(16) 0.11(2) -0.136(18) 0.080(18) 0.037(14) -0.04(2) -0.213(17) -0.015(17) 0.278(19) 0.016(13) 0.00(2) 0.237(15) 0.019(16) 0.049(16) -0.011(16) 0.00 0.00 0.00 0.00 0.00 0.00 0.00 0.00 0.00 0.9855(12) 0.875(5) 0.88 0.88 0.88 0.88
C(64) 4.06(4) 0.00 0.047(18) 0.14(3) -0.023(18) 0.056(17) 0.023(14) -0.06(2) -0.205(19) -0.01(2) 0.231(19) 0.024(13) 0.02(2) 0.145(16) 0.045(18) -0.058(18) -0.015(18) 0.00 0.00 0.00 0.00 0.00 0.00 0.00 0.00 0.00 0.9855(12) 0.875(5) 0.88 0.88 0.88 0.88
C(65) 4.04(4) 0.00 0.02(2) -0.08(3) -0.026(19) 0.065(19) -0.010(15) 0.03(2) -0.17(2) 0.02(2) 0.22(2) -0.014(14) -0.02(2) 0.195(17) 0.068(19) 0.040(19) 0.023(19) 0.00 0.00 0.00 0.00 0.00 0.00 0.00 0.00 0.00 0.9855(12) 0.875(5) 0.88 0.88 0.88 0.88
C(66) 4.08(4) 0.00 -0.014(17) 0.02(2) 0.019(19) 0.098(18) -0.014(15) -0.02(2) -0.141(19) -0.016(18) 0.237(19) -0.043(14) -0.056(19) 0.245(16) 0.041(17) -0.010(17) 0.003(17) 0.00 0.00 0.00 0.00 0.00 0.00 0.00 0.00 0.00 0.9855(12) 0.875(5) 0.88 0.88 0.88 0.88
H(12) 0.00 0.839(12) 0.00 0.00 0.126(5) 0.00 0.00 0.00 0.00 0.00 0.00 0.00 0.00 0.00 0.00 0.00 0.00 0.00 0.00 0.00 0.00 0.00 0.00 0.00 0.00 0.00 1.00 1.12(2) 1.12 1.12 1.12 1.12
H(13) 0.00 0.84 0.00 0.00 0.13 0.00 0.00 0.00 0.00 0.00 0.00 0.00 0.00 0.00 0.00 0.00 0.00 0.00 0.00 0.00 0.00 0.00 0.00 0.00 0.00 0.00 1.00 1.12(2) 1.12 1.12 1.12 1.12
H(14) 0.00 0.84 0.00 0.00 0.13 0.00 0.00 0.00 0.00 0.00 0.00 0.00 0.00 0.00 0.00 0.00 0.00 0.00 0.00 0.00 0.00 0.00 0.00 0.00 0.00 0.00 1.00 1.12(2) 1.12 1.12 1.12 1.12
H(15) 0.00 0.84 0.00 0.00 0.13 0.00 0.00 0.00 0.00 0.00 0.00 0.00 0.00 0.00 0.00 0.00 0.00 0.00 0.00 0.00 0.00 0.00 0.00 0.00 0.00 0.00 1.00 1.12(2) 1.12 1.12 1.12 1.12
H(16) 0.00 0.84 0.00 0.00 0.13 0.00 0.00 0.00 0.00 0.00 0.00 0.00 0.00 0.00 0.00 0.00 0.00 0.00 0.00 0.00 0.00 0.00 0.00 0.00 0.00 0.00 1.00 1.12(2) 1.12 1.12 1.12 1.12
H(22) 0.00 0.84 0.00 0.00 0.13 0.00 0.00 0.00 0.00 0.00 0.00 0.00 0.00 0.00 0.00 0.00 0.00 0.00 0.00 0.00 0.00 0.00 0.00 0.00 0.00 0.00 1.00 1.12(2) 1.12 1.12 1.12 1.12
H(23) 0.00 0.84 0.00 0.00 0.13 0.00 0.00 0.00 0.00 0.00 0.00 0.00 0.00 0.00 0.00 0.00 0.00 0.00 0.00 0.00 0.00 0.00 0.00 0.00 0.00 0.00 1.00 1.12(2) 1.12 1.12 1.12 1.12
H(24) 0.00 0.84 0.00 0.00 0.13 0.00 0.00 0.00 0.00 0.00 0.00 0.00 0.00 0.00 0.00 0.00 0.00 0.00 0.00 0.00 0.00 0.00 0.00 0.00 0.00 0.00 1.00 1.12(2) 1.12 1.12 1.12 1.12
H(25) 0.00 0.84 0.00 0.00 0.13 0.00 0.00 0.00 0.00 0.00 0.00 0.00 0.00 0.00 0.00 0.00 0.00 0.00 0.00 0.00 0.00 0.00 0.00 0.00 0.00 0.00 1.00 1.12(2) 1.12 1.12 1.12 1.12
H(26) 0.00 0.84 0.00 0.00 0.13 0.00 0.00 0.00 0.00 0.00 0.00 0.00 0.00 0.00 0.00 0.00 0.00 0.00 0.00 0.00 0.00 0.00 0.00 0.00 0.00 0.00 1.00 1.12(2) 1.12 1.12 1.12 1.12
H(32) 0.00 0.84 0.00 0.00 0.13 0.00 0.00 0.00 0.00 0.00 0.00 0.00 0.00 0.00 0.00 0.00 0.00 0.00 0.00 0.00 0.00 0.00 0.00 0.00 0.00 0.00 1.00 1.12(2) 1.12 1.12 1.12 1.12
H(33) 0.00 0.84 0.00 0.00 0.13 0.00 0.00 0.00 0.00 0.00 0.00 0.00 0.00 0.00 0.00 0.00 0.00 0.00 0.00 0.00 0.00 0.00 0.00 0.00 0.00 0.00 1.00 1.12(2) 1.12 1.12 1.12 1.12
H(34) 0.00 0.84 0.00 0.00 0.13 0.00 0.00 0.00 0.00 0.00 0.00 0.00 0.00 0.00 0.00 0.00 0.00 0.00 0.00 0.00 0.00 0.00 0.00 0.00 0.00 0.00 1.00 1.12(2) 1.12 1.12 1.12 1.12
H(35) 0.00 0.84 0.00 0.00 0.13 0.00 0.00 0.00 0.00 0.00 0.00 0.00 0.00 0.00 0.00 0.00 0.00 0.00 0.00 0.00 0.00 0.00 0.00 0.00 0.00 0.00 1.00 1.12(2) 1.12 1.12 1.12 1.12
H(36) 0.00 0.84 0.00 0.00 0.13 0.00 0.00 0.00 0.00 0.00 0.00 0.00 0.00 0.00 0.00 0.00 0.00 0.00 0.00 0.00 0.00 0.00 0.00 0.00 0.00 0.00 1.00 1.12(2) 1.12 1.12 1.12 1.12
H(42) 0.00 0.84 0.00 0.00 0.13 0.00 0.00 0.00 0.00 0.00 0.00 0.00 0.00 0.00 0.00 0.00 0.00 0.00 0.00 0.00 0.00 0.00 0.00 0.00 0.00 0.00 1.00 1.12(2) 1.12 1.12 1.12 1.12
H(43) 0.00 0.84 0.00 0.00 0.13 0.00 0.00 0.00 0.00 0.00 0.00 0.00 0.00 0.00 0.00 0.00 0.00 0.00 0.00 0.00 0.00 0.00 0.00 0.00 0.00 0.00 1.00 1.12(2) 1.12 1.12 1.12 1.12
H(44) 0.00 0.84 0.00 0.00 0.13 0.00 0.00 0.00 0.00 0.00 0.00 0.00 0.00 0.00 0.00 0.00 0.00 0.00 0.00 0.00 0.00 0.00 0.00 0.00 0.00 0.00 1.00 1.12(2) 1.12 1.12 1.12 1.12
H(45) 0.00 0.84 0.00 0.00 0.13 0.00 0.00 0.00 0.00 0.00 0.00 0.00 0.00 0.00 0.00 0.00 0.00 0.00 0.00 0.00 0.00 0.00 0.00 0.00 0.00 0.00 1.00 1.12(2) 1.12 1.12 1.12 1.12
H(46) 0.00 0.84 0.00 0.00 0.13 0.00 0.00 0.00 0.00 0.00 0.00 0.00 0.00 0.00 0.00 0.00 0.00 0.00 0.00 0.00 0.00 0.00 0.00 0.00 0.00 0.00 1.00 1.12(2) 1.12 1.12 1.12 1.12
H(52) 0.00 0.84 0.00 0.00 0.13 0.00 0.00 0.00 0.00 0.00 0.00 0.00 0.00 0.00 0.00 0.00 0.00 0.00 0.00 0.00 0.00 0.00 0.00 0.00 0.00 0.00 1.00 1.12(2) 1.12 1.12 1.12 1.12
H(53) 0.00 0.84 0.00 0.00 0.13 0.00 0.00 0.00 0.00 0.00 0.00 0.00 0.00 0.00 0.00 0.00 0.00 0.00 0.00 0.00 0.00 0.00 0.00 0.00 0.00 0.00 1.00 1.12(2) 1.12 1.12 1.12 1.12
H(54) 0.00 0.84 0.00 0.00 0.13 0.00 0.00 0.00 0.00 0.00 0.00 0.00 0.00 0.00 0.00 0.00 0.00 0.00 0.00 0.00 0.00 0.00 0.00 0.00 0.00 0.00 1.00 1.12(2) 1.12 1.12 1.12 1.12
H(55) 0.00 0.84 0.00 0.00 0.13 0.00 0.00 0.00 0.00 0.00 0.00 0.00 0.00 0.00 0.00 0.00 0.00 0.00 0.00 0.00 0.00 0.00 0.00 0.00 0.00 0.00 1.00 1.12(2) 1.12 1.12 1.12 1.12
H(56) 0.00 0.84 0.00 0.00 0.13 0.00 0.00 0.00 0.00 0.00 0.00 0.00 0.00 0.00 0.00 0.00 0.00 0.00 0.00 0.00 0.00 0.00 0.00 0.00 0.00 0.00 1.00 1.12(2) 1.12 1.12 1.12 1.12
H(62) 0.00 0.84 0.00 0.00 0.13 0.00 0.00 0.00 0.00 0.00 0.00 0.00 0.00 0.00 0.00 0.00 0.00 0.00 0.00 0.00 0.00 0.00 0.00 0.00 0.00 0.00 1.00 1.12(2) 1.12 1.12 1.12 1.12
H(63) 0.00 0.84 0.00 0.00 0.13 0.00 0.00 0.00 0.00 0.00 0.00 0.00 0.00 0.00 0.00 0.00 0.00 0.00 0.00 0.00 0.00 0.00 0.00 0.00 0.00 0.00 1.00 1.12(2) 1.12 1.12 1.12 1.12
H(64) 0.00 0.84 0.00 0.00 0.13 0.00 0.00 0.00 0.00 0.00 0.00 0.00 0.00 0.00 0.00 0.00 0.00 0.00 0.00 0.00 0.00 0.00 0.00 0.00 0.00 0.00 1.00 1.12(2) 1.12 1.12 1.12 1.12
H(65) 0.00 0.84 0.00 0.00 0.13 0.00 0.00 0.00 0.00 0.00 0.00 0.00 0.00 0.00 0.00 0.00 0.00 0.00 0.00 0.00 0.00 0.00 0.00 0.00 0.00 0.00 1.00 1.12(2) 1.12 1.12 1.12 1.12
H(66) 0.00 0.84 0.00 0.00 0.13 0.00 0.00 0.00 0.00 0.00 0.00 0.00 0.00 0.00 0.00 0.00 0.00 0.00 0.00 0.00 0.00 0.00 0.00 0.00 0.00 0.00 1.00 1.12(2) 1.12 1.12 1.12 1.12

loop_
_atom_site_aniso_label
_atom_site_aniso_U_11
_atom_site_aniso_U_22
_atom_site_aniso_U_33
_atom_site_aniso_U_12
_atom_site_aniso_U_13
_atom_site_aniso_U_23
CO 0.0166(1) 0.0150(1) 0.0147(0) 0.0011(0) 0.0017(0) -0.0003(0)
FE 0.0151(1) 0.0155(1) 0.0140(0) 0.0015(0) 0.0022(0) 0.0008(0)
P(1) 0.0102(0) 0.0108(0) 0.0102(0) 0.0017(0) 0.0010(0) 0.0017(0)
P(2) 0.0122(0) 0.0108(0) 0.0113(0) 0.0026(0) 0.0021(0) 0.0019(0)
O(1) 0.0441(5) 0.0167(3) 0.0256(4) -0.0019(4) 0.0075(4) 0.0062(3)
O(2) 0.0311(5) 0.0498(6) 0.0427(6) 0.0246(5) 0.0136(5) 0.0195(5)
O(3) 0.0386(6) 0.0319(6) 0.0440(6) -0.0088(5) -0.0051(5) -0.0126(5)
O(4) 0.0182(4) 0.0313(4) 0.0401(5) 0.0079(4) 0.0060(4) 0.0012(4)
O(5) 0.0403(6) 0.0421(6) 0.0343(5) 0.0090(5) 0.0109(5) 0.0227(5)
O(6) 0.0310(5) 0.0335(5) 0.0306(4) 0.0080(4) 0.0112(4) -0.0074(4)
O(7) 0.0342(6) 0.0774(11) 0.0388(7) 0.0157(7) -0.0092(6) 0.0172(8)
O(8) 0.0414(5) 0.0194(4) 0.0336(5) -0.0101(4) 0.0054(4) 0.0028(3)
N 0.0137(2) 0.0131(2) 0.0154(2) 0.0052(2) 0.0051(2) 0.0030(2)
C(1) 0.0231(2) 0.0151(2) 0.0198(2) 0.0021(2) 0.0054(2) 0.0024(2)
C(2) 0.0238(3) 0.0276(3) 0.0255(3) 0.0096(2) 0.0071(2) 0.0103(2)
C(3) 0.0229(3) 0.0237(3) 0.0243(3) -0.0020(2) -0.0013(2) -0.0022(2)
C(4) 0.0175(2) 0.0192(2) 0.0224(2) 0.0024(2) 0.0044(2) 0.0001(2)
C(5) 0.0239(3) 0.0288(3) 0.0202(2) 0.0040(2) 0.0046(2) 0.0084(2)
C(6) 0.0237(2) 0.0190(2) 0.0199(2) 0.0032(2) 0.0040(2) -0.0026(2)
C(7) 0.0227(3) 0.0375(4) 0.0237(3) 0.0042(3) -0.0010(2) 0.0065(3)
C(8) 0.0249(3) 0.0174(2) 0.0223(2) -0.0024(2) 0.0027(2) -0.0009(2)
C(11) 0.0143(2) 0.0111(2) 0.0138(2) 0.0017(2) 0.0018(2) 0.0009(2)
C(12) 0.0223(3) 0.0144(2) 0.0190(2) 0.0025(2) 0.0075(2) -0.0011(2)
C(13) 0.0309(3) 0.0149(2) 0.0222(3) 0.0053(2) 0.0070(2) -0.0026(2)
C(14) 0.0332(3) 0.0116(2) 0.0228(3) 0.0043(2) 0.0017(3) 0.0004(2)
C(15) 0.0283(3) 0.0118(2) 0.0211(3) -0.0004(2) 0.0014(2) 0.0036(2)
C(16) 0.0187(2) 0.0132(2) 0.0147(2) 0.0004(2) 0.0015(2) 0.0032(2)
C(21) 0.0120(2) 0.0177(2) 0.0132(2) 0.0021(2) -0.0011(2) 0.0032(2)
C(22) 0.0167(3) 0.0256(3) 0.0286(3) 0.0086(2) -0.0047(2) 0.0018(2)
C(23) 0.0179(3) 0.0403(4) 0.0373(4) 0.0104(3) -0.0069(3) 0.0064(3)
C(24) 0.0199(3) 0.0496(5) 0.0315(4) 0.0044(3) -0.0112(3) 0.0057(4)
C(25) 0.0275(4) 0.0479(5) 0.0298(4) 0.0052(4) -0.0150(3) -0.0090(4)
C(26) 0.0222(3) 0.0305(3) 0.0228(3) 0.0065(3) -0.0090(2) -0.0078(3)
C(31) 0.0125(2) 0.0130(2) 0.0107(2) 0.0012(2) 0.0005(2) 0.0025(1)
C(32) 0.0172(2) 0.0165(2) 0.0122(2) 0.0013(2) -0.0027(2) 0.0019(2)
C(33) 0.0245(3) 0.0197(2) 0.0123(2) 0.0044(2) -0.0020(2) 0.0034(2)
C(34) 0.0250(3) 0.0198(3) 0.0154(2) 0.0047(2) 0.0036(2) 0.0075(2)
C(35) 0.0184(2) 0.0193(2) 0.0206(2) -0.0002(2) 0.0027(2) 0.0089(2)
C(36) 0.0130(2) 0.0165(2) 0.0166(2) -0.0009(2) 0.0003(2) 0.0057(2)
C(41) 0.0160(2) 0.0110(2) 0.0150(2) 0.0013(2) 0.0017(2) 0.0022(2)
C(42) 0.0196(2) 0.0133(2) 0.0171(2) 0.0033(2) 0.0035(2) 0.0051(2)
C(43) 0.0251(3) 0.0155(2) 0.0258(3) 0.0034(2) 0.0076(2) 0.0086(2)
C(44) 0.0232(3) 0.0150(2) 0.0356(3) -0.0003(2) 0.0079(3) 0.0057(3)
C(45) 0.0214(3) 0.0167(3) 0.0309(3) -0.0032(2) 0.0004(2) 0.0000(2)
C(46) 0.0197(3) 0.0153(2) 0.0198(2) -0.0008(2) -0.0015(2) 0.0009(2)
C(51) 0.0127(2) 0.0139(2) 0.0152(2) 0.0025(2) 0.0004(2) 0.0012(2)
C(52) 0.0163(2) 0.0147(2) 0.0223(2) 0.0022(2) -0.0014(2) -0.0014(2)
C(53) 0.0173(3) 0.0213(3) 0.0276(3) 0.0022(2) -0.0035(2) -0.0057(2)
C(54) 0.0155(2) 0.0270(3) 0.0243(3) 0.0044(2) -0.0035(2) -0.0034(2)
C(55) 0.0162(2) 0.0227(3) 0.0256(3) 0.0069(2) -0.0033(2) 0.0001(2)
C(56) 0.0155(2) 0.0167(2) 0.0229(3) 0.0057(2) -0.0021(2) 0.0005(2)
C(61) 0.0167(2) 0.0148(2) 0.0124(2) 0.0055(2) 0.0037(2) 0.0024(2)
C(62) 0.0180(2) 0.0173(2) 0.0145(2) 0.0054(2) 0.0044(2) 0.0052(2)
C(63) 0.0198(2) 0.0263(3) 0.0150(2) 0.0074(2) 0.0048(2) 0.0080(2)
C(64) 0.0248(3) 0.0321(3) 0.0141(2) 0.0125(3) 0.0062(2) 0.0050(2)
C(65) 0.0441(4) 0.0277(3) 0.0197(3) 0.0190(3) 0.0136(3) 0.0031(2)
C(66) 0.0388(4) 0.0192(3) 0.0185(2) 0.0138(3) 0.0113(2) 0.0040(2)

loop_
_atom_site_label
_atom_site_type_symbol
_atom_site_fract_x
_atom_site_fract_y
_atom_site_fract_z
_atom_site_occupancy
_atom_site_U_iso_or_equiv
CO CO 0.368182(15) 0.450760(12) 0.803439(10) 1.0000 0.016
FE FE 0.311403(14) 0.371852(12) 0.638886(9) 1.0000 0.015
P(1) P 0.177270(11) 0.037023(9) 0.225411(7) 1.0000 0.010
P(2) P -0.020776(11) 0.165028(9) 0.290576(7) 1.0000 0.011
O(1) O 0.26184(13) 0.22346(8) 0.78365(7) 1.0000 0.029
O(2) O 0.07595(14) 0.47073(13) 0.67257(10) 1.0000 0.040
O(3) O 0.18744(15) 0.16978(13) 0.54033(11) 1.0000 0.040
O(4) O 0.57205(11) 0.31074(10) 0.64694(8) 1.0000 0.030
O(5) O 0.37793(14) 0.54228(13) 0.52117(10) 1.0000 0.038
O(6) O 0.17104(12) 0.52648(10) 0.91605(8) 1.0000 0.032
O(7) O 0.56901(17) 0.39891(21) 0.92329(12) 1.0000 0.050
O(8) O 0.48945(14) 0.63750(9) 0.71881(8) 1.0000 0.032
N N 0.06336(6) 0.06844(5) 0.28404(4) 1.0000 0.014
C(1) C 0.29880(5) 0.31132(5) 0.76647(4) 1.0000 0.019
C(2) C 0.16754(7) 0.43086(5) 0.66116(4) 1.0000 0.025
C(3) C 0.23573(6) 0.24849(6) 0.58027(4) 1.0000 0.024
C(4) C 0.47087(6) 0.33466(4) 0.64347(4) 1.0000 0.020
C(5) C 0.35432(6) 0.47415(6) 0.56643(4) 1.0000 0.024
C(6) C 0.24605(6) 0.49703(5) 0.86914(4) 1.0000 0.021
C(7) C 0.49248(7) 0.41785(6) 0.87318(5) 1.0000 0.028
C(8) C 0.44209(6) 0.56490(5) 0.75242(4) 1.0000 0.022
C(11) C 0.14104(5) -0.09960(4) 0.17363(3) 1.0000 0.013
C(12) C 0.20112(6) -0.13192(5) 0.09637(4) 1.0000 0.019
C(13) C 0.17778(7) -0.23902(6) 0.05891(4) 1.0000 0.023
C(14) C 0.09445(8) -0.31363(5) 0.09809(5) 1.0000 0.023
C(15) C 0.03505(7) -0.28197(5) 0.17504(4) 1.0000 0.021
C(16) C 0.05787(6) -0.17476(5) 0.21315(4) 1.0000 0.016
C(21) C 0.32232(5) 0.04372(5) 0.29260(4) 1.0000 0.014
C(22) C 0.40621(7) -0.03303(6) 0.27789(5) 1.0000 0.024
C(23) C 0.52040(8) -0.02235(8) 0.32854(6) 1.0000 0.032
C(24) C 0.55111(8) 0.06485(10) 0.39364(6) 1.0000 0.034
C(25) C 0.46814(9) 0.14177(9) 0.40799(6) 1.0000 0.036
C(26) C 0.35351(7) 0.13075(6) 0.35808(5) 1.0000 0.026
C(31) C 0.21120(5) 0.12017(4) 0.13706(3) 1.0000 0.012
C(32) C 0.12142(6) 0.10985(5) 0.06545(4) 1.0000 0.016
C(33) C 0.14157(7) 0.17606(5) -0.00210(4) 1.0000 0.019
C(34) C 0.24979(7) 0.25385(5) 0.00201(4) 1.0000 0.020
C(35) C 0.33803(6) 0.26480(5) 0.07356(4) 1.0000 0.020
C(36) C 0.31956(5) 0.19748(5) 0.14107(4) 1.0000 0.016
C(41) C 0.06256(5) 0.29390(4) 0.27013(4) 1.0000 0.014
C(42) C 0.05324(6) 0.33121(5) 0.18674(4) 1.0000 0.017
C(43) C 0.12902(7) 0.42564(5) 0.16966(5) 1.0000 0.022
C(44) C 0.21323(7) 0.48355(5) 0.23551(6) 1.0000 0.025
C(45) C 0.22293(7) 0.44649(6) 0.31864(5) 1.0000 0.024
C(46) C 0.14802(6) 0.35187(5) 0.33618(4) 1.0000 0.019
C(51) C -0.16101(5) 0.13588(5) 0.21625(4) 1.0000 0.014
C(52) C -0.19891(6) 0.03017(5) 0.17805(4) 1.0000 0.018
C(53) C -0.31107(7) 0.00546(6) 0.12451(5) 1.0000 0.023
C(54) C -0.38404(6) 0.08662(7) 0.10836(5) 1.0000 0.023
C(55) C -0.34617(6) 0.19237(6) 0.14646(5) 1.0000 0.022
C(56) C -0.23596(6) 0.21714(5) 0.20143(4) 1.0000 0.018
C(61) C -0.07839(5) 0.17888(5) 0.40047(3) 1.0000 0.015
C(62) C -0.09314(5) 0.08868(5) 0.44756(4) 1.0000 0.016
C(63) C -0.14515(6) 0.09558(6) 0.53068(4) 1.0000 0.020
C(64) C -0.18248(7) 0.19227(7) 0.56651(4) 1.0000 0.023
C(65) C -0.16799(8) 0.28238(6) 0.51964(5) 1.0000 0.030
C(66) C -0.11667(7) 0.27599(5) 0.43623(4) 1.0000 0.025
H(12) H 0.26364 -0.07461 0.06810 1.0000 0.052(3)
H(13) H 0.22293 -0.26171 0.00096 1.0000 0.063(4)
H(14) H 0.07430 -0.39232 0.06886 1.0000 0.064(4)
H(15) H -0.03065 -0.33446 0.20227 1.0000 0.058(4)
H(16) H 0.01150 -0.14878 0.27180 1.0000 0.055(3)
H(22) H 0.38418 -0.09822 0.22862 1.0000 0.066(4)
H(23) H 0.58188 -0.08495 0.31930 1.0000 0.082(4)
H(24) H 0.63670 0.07356 0.42865 1.0000 0.086(5)
H(25) H 0.48885 0.20752 0.45834 1.0000 0.091(5)
H(26) H 0.29029 0.18311 0.36827 1.0000 0.067(4)
H(32) H 0.04148 0.05009 0.06202 1.0000 0.050(3)
H(33) H 0.07637 0.16854 -0.05599 1.0000 0.055(3)
H(34) H 0.26196 0.30189 -0.04621 1.0000 0.057(4)
H(35) H 0.41846 0.32279 0.07497 1.0000 0.056(3)
H(36) H 0.38648 0.20751 0.19784 1.0000 0.051(3)
H(42) H -0.01066 0.28966 0.13702 1.0000 0.045(3)
H(43) H 0.12252 0.44897 0.10690 1.0000 0.057(4)
H(44) H 0.26939 0.55245 0.22241 1.0000 0.063(4)
H(45) H 0.28874 0.48985 0.36905 1.0000 0.066(4)
H(46) H 0.15376 0.32833 0.39817 1.0000 0.048(3)
H(52) H -0.14797 -0.03125 0.19210 1.0000 0.052(3)
H(53) H -0.34231 -0.07491 0.10034 1.0000 0.066(4)
H(54) H -0.46644 0.07287 0.06869 1.0000 0.061(4)
H(55) H -0.39983 0.25094 0.13382 1.0000 0.058(4)
H(56) H -0.20935 0.29640 0.22872 1.0000 0.047(3)
H(62) H -0.06463 0.01350 0.42103 1.0000 0.058(3)
H(63) H -0.15824 0.02992 0.56538 1.0000 0.056(4)
H(64) H -0.22604 0.19632 0.62936 1.0000 0.059(3)
H(65) H -0.19604 0.35246 0.54613 1.0000 0.072(4)
H(66) H -0.10901 0.34462 0.40025 1.0000 0.068(4)

loop_
_atom_type_symbol
_atom_type_description
_atom_type_scat_dispersion_real
_atom_type_scat_dispersion_imag
_atom_type_scat_source
C C 0.0033 0.0016 'Macchi, P.; Coppens, P. Acta Cryst., 2001, A57, 656-662.'
H H 0 0 'Macchi, P.; Coppens, P. Acta Cryst., 2001, A57, 656-662.'
N N 0.0061 0.0033 'Macchi, P.; Coppens, P. Acta Cryst., 2001, A57, 656-662.'
O O 0.0106 0.006 'Macchi, P.; Coppens, P. Acta Cryst., 2001, A57, 656-662.'
P P 0.1023 0.0942 'Macchi, P.; Coppens, P. Acta Cryst., 2001, A57, 656-662.'
Fe Fe 0.3463 0.8444 'Macchi, P.; Coppens, P. Acta Cryst., 2001, A57, 656-662.'
Co Co 0.3494 0.9721 'Macchi, P.; Coppens, P. Acta Cryst., 2001, A57, 656-662.'

loop_
_geom_angle_atom_site_label_1
_geom_angle_atom_site_label_2
_geom_angle_atom_site_label_3
_geom_angle
_geom_angle_site_symmetry_1
_geom_angle_site_symmetry_2
_geom_angle_site_symmetry_3
_geom_angle_publ_flag
FE CO C(1) 54.7(1) 1_555 1_555 1_555 yes
FE CO C(6) 119.1(1) 1_555 1_555 1_555 yes
FE CO C(7) 126.4(1) 1_555 1_555 1_555 yes
FE CO C(8) 82.6(1) 1_555 1_555 1_555 yes
C(1) CO C(6) 101.7(1) 1_555 1_555 1_555 yes
C(1) CO C(7) 96.3(1) 1_555 1_555 1_555 yes
C(1) CO C(8) 136.5(1) 1_555 1_555 1_555 yes
C(6) CO C(7) 109.7(1) 1_555 1_555 1_555 yes
C(6) CO C(8) 106.8(1) 1_555 1_555 1_555 yes
C(7) CO C(8) 104.0(1) 1_555 1_555 1_555 yes
CO FE C(1) 43.8(1) 1_555 1_555 1_555 yes
CO FE C(2) 81.3(1) 1_555 1_555 1_555 yes
CO FE C(3) 137.7(1) 1_555 1_555 1_555 yes
CO FE C(4) 83.9(1) 1_555 1_555 1_555 yes
CO FE C(5) 109.9(1) 1_555 1_555 1_555 yes
C(1) FE C(2) 87.9(1) 1_555 1_555 1_555 yes
C(1) FE C(3) 94.0(1) 1_555 1_555 1_555 yes
C(1) FE C(4) 84.0(1) 1_555 1_555 1_555 yes
C(1) FE C(5) 153.7(1) 1_555 1_555 1_555 yes
C(2) FE C(3) 96.8(1) 1_555 1_555 1_555 yes
C(2) FE C(4) 164.8(1) 1_555 1_555 1_555 yes
C(2) FE C(5) 88.6(1) 1_555 1_555 1_555 yes
C(3) FE C(4) 96.6(1) 1_555 1_555 1_555 yes
C(3) FE C(5) 112.3(1) 1_555 1_555 1_555 yes
C(4) FE C(5) 92.9(1) 1_555 1_555 1_555 yes
N P(1) C(11) 110.5(1) 1_555 1_555 1_555 yes
N P(1) C(21) 110.9(1) 1_555 1_555 1_555 yes
N P(1) C(31) 114.3(1) 1_555 1_555 1_555 yes
C(11) P(1) C(21) 106.9(1) 1_555 1_555 1_555 yes
C(11) P(1) C(31) 106.0(1) 1_555 1_555 1_555 yes
C(21) P(1) C(31) 107.7(1) 1_555 1_555 1_555 yes
N P(2) C(41) 114.9(1) 1_555 1_555 1_555 yes
N P(2) C(51) 111.8(1) 1_555 1_555 1_555 yes
N P(2) C(61) 107.9(1) 1_555 1_555 1_555 yes
C(41) P(2) C(51) 107.8(1) 1_555 1_555 1_555 yes
C(41) P(2) C(61) 107.9(1) 1_555 1_555 1_555 yes
C(51) P(2) C(61) 106.1(1) 1_555 1_555 1_555 yes
C(1) O(1) H(52) 171.3(2) 1_555 1_555 2_556 yes
C(3) O(3) H(62) 135.5(2) 1_555 1_555 2_556 yes
C(5) O(5) H(45) 112.1(2) 1_555 1_555 1_555 yes
C(8) O(8) H(36) 122.1(1) 1_555 1_555 2_666 yes
P(1) N P(2) 135.1(1) 1_555 1_555 1_555 yes
P(1) N H(62) 141.9(1) 1_555 1_555 1_555 yes
P(2) N H(62) 82.7(1) 1_555 1_555 1_555 yes
CO C(1) FE 81.5(1) 1_555 1_555 1_555 yes
CO C(1) O(1) 149.3(1) 1_555 1_555 1_555 yes
FE C(1) O(1) 129.1(1) 1_555 1_555 1_555 yes
FE C(2) O(2) 177.4(1) 1_555 1_555 1_555 yes
FE C(2) C(5) 45.6(1) 1_555 1_555 1_555 yes
O(2) C(2) C(5) 131.9(1) 1_555 1_555 1_555 yes
FE C(3) O(3) 178.2(2) 1_555 1_555 1_555 yes
FE C(4) O(4) 179.5(3) 1_555 1_555 1_555 yes
FE C(4) C(5) 43.4(1) 1_555 1_555 1_555 yes
O(4) C(4) C(5) 137.1(1) 1_555 1_555 1_555 yes
FE C(5) O(5) 177.1(1) 1_555 1_555 1_555 yes
FE C(5) C(2) 45.8(1) 1_555 1_555 1_555 yes
FE C(5) C(4) 43.7(1) 1_555 1_555 1_555 yes
O(5) C(5) C(2) 131.4(1) 1_555 1_555 1_555 yes
O(5) C(5) C(4) 138.9(1) 1_555 1_555 1_555 yes
C(2) C(5) C(4) 88.4(1) 1_555 1_555 1_555 yes
CO C(6) O(6) 176.1(1) 1_555 1_555 1_555 yes
CO C(7) O(7) 175.5(2) 1_555 1_555 1_555 yes
CO C(8) O(8) 179.3(2) 1_555 1_555 1_555 yes
P(1) C(11) C(12) 120.0(1) 1_555 1_555 1_555 yes
P(1) C(11) C(13) 149.9(1) 1_555 1_555 1_555 yes
P(1) C(11) C(15) 149.9(1) 1_555 1_555 1_555 yes
P(1) C(11) C(16) 119.7(1) 1_555 1_555 1_555 yes
P(1) C(11) H(12) 94.5(1) 1_555 1_555 1_555 yes
P(1) C(11) H(16) 93.9(1) 1_555 1_555 1_555 yes
C(12) C(11) C(13) 29.9(1) 1_555 1_555 1_555 yes
C(12) C(11) C(15) 89.9(1) 1_555 1_555 1_555 yes
C(12) C(11) C(16) 120.1(1) 1_555 1_555 1_555 yes
C(12) C(11) H(12) 25.6(1) 1_555 1_555 1_555 yes
C(12) C(11) H(16) 146.0(1) 1_555 1_555 1_555 yes
C(13) C(11) C(15) 60.0(1) 1_555 1_555 1_555 yes
C(13) C(11) C(16) 90.2(1) 1_555 1_555 1_555 yes
C(13) C(11) H(12) 55.5(1) 1_555 1_555 1_555 yes
C(13) C(11) H(16) 116.1(1) 1_555 1_555 1_555 yes
C(15) C(11) C(16) 30.2(1) 1_555 1_555 1_555 yes
C(15) C(11) H(12) 115.5(1) 1_555 1_555 1_555 yes
C(15) C(11) H(16) 56.1(1) 1_555 1_555 1_555 yes
C(16) C(11) H(12) 145.7(1) 1_555 1_555 1_555 yes
C(16) C(11) H(16) 25.9(1) 1_555 1_555 1_555 yes
H(12) C(11) H(16) 171.7(1) 1_555 1_555 1_555 yes
C(11) C(12) C(13) 119.9(1) 1_555 1_555 1_555 yes
C(11) C(12) C(14) 89.8(1) 1_555 1_555 1_555 yes
C(11) C(12) C(16) 29.9(1) 1_555 1_555 1_555 yes
C(11) C(12) H(12) 119.0(1) 1_555 1_555 1_555 yes
C(11) C(12) H(13) 145.7(1) 1_555 1_555 1_555 yes
C(13) C(12) C(14) 30.1(1) 1_555 1_555 1_555 yes
C(13) C(12) C(16) 90.0(1) 1_555 1_555 1_555 yes
C(13) C(12) H(12) 121.1(1) 1_555 1_555 1_555 yes
C(13) C(12) H(13) 25.8(1) 1_555 1_555 1_555 yes
C(14) C(12) C(16) 60.0(1) 1_555 1_555 1_555 yes
C(14) C(12) H(12) 151.2(1) 1_555 1_555 1_555 yes
C(14) C(12) H(13) 55.8(1) 1_555 1_555 1_555 yes
C(16) C(12) H(12) 148.9(1) 1_555 1_555 1_555 yes
C(16) C(12) H(13) 115.8(1) 1_555 1_555 1_555 yes
H(12) C(12) H(13) 95.3(1) 1_555 1_555 1_555 yes
C(11) C(13) C(12) 30.2(1) 1_555 1_555 1_555 yes
C(11) C(13) C(14) 89.7(1) 1_555 1_555 1_555 yes
C(11) C(13) C(15) 59.9(1) 1_555 1_555 1_555 yes
C(11) C(13) H(12) 55.0(1) 1_555 1_555 1_555 yes
C(11) C(13) H(13) 149.1(1) 1_555 1_555 1_555 yes
C(11) C(13) H(14) 114.9(1) 1_555 1_555 1_555 yes
C(12) C(13) C(14) 119.9(1) 1_555 1_555 1_555 yes
C(12) C(13) C(15) 90.1(1) 1_555 1_555 1_555 yes
C(12) C(13) H(12) 24.9(1) 1_555 1_555 1_555 yes
C(12) C(13) H(13) 119.0(1) 1_555 1_555 1_555 yes
C(12) C(13) H(14) 145.0(1) 1_555 1_555 1_555 yes
C(14) C(13) C(15) 29.8(1) 1_555 1_555 1_555 yes
C(14) C(13) H(12) 144.7(1) 1_555 1_555 1_555 yes
C(14) C(13) H(13) 121.2(1) 1_555 1_555 1_555 yes
C(14) C(13) H(14) 25.2(1) 1_555 1_555 1_555 yes
C(15) C(13) H(12) 114.9(1) 1_555 1_555 1_555 yes
C(15) C(13) H(13) 151.0(1) 1_555 1_555 1_555 yes
C(15) C(13) H(14) 55.0(1) 1_555 1_555 1_555 yes
H(12) C(13) H(13) 94.1(1) 1_555 1_555 1_555 yes
H(12) C(13) H(14) 169.9(1) 1_555 1_555 1_555 yes
H(13) C(13) H(14) 96.0(1) 1_555 1_555 1_555 yes
C(12) C(14) C(13) 30.1(1) 1_555 1_555 1_555 yes
C(12) C(14) C(15) 90.3(1) 1_555 1_555 1_555 yes
C(12) C(14) C(16) 60.4(1) 1_555 1_555 1_555 yes
C(12) C(14) H(13) 54.9(1) 1_555 1_555 1_555 yes
C(12) C(14) H(14) 149.8(1) 1_555 1_555 1_555 yes
C(12) C(14) H(15) 114.7(1) 1_555 1_555 1_555 yes
C(13) C(14) C(15) 120.4(1) 1_555 1_555 1_555 yes
C(13) C(14) C(16) 90.4(1) 1_555 1_555 1_555 yes
C(13) C(14) H(13) 24.9(1) 1_555 1_555 1_555 yes
C(13) C(14) H(14) 119.8(1) 1_555 1_555 1_555 yes
C(13) C(14) H(15) 144.7(1) 1_555 1_555 1_555 yes
C(15) C(14) C(16) 29.9(1) 1_555 1_555 1_555 yes
C(15) C(14) H(13) 145.2(1) 1_555 1_555 1_555 yes
C(15) C(14) H(14) 119.8(1) 1_555 1_555 1_555 yes
C(15) C(14) H(15) 24.4(1) 1_555 1_555 1_555 yes
C(16) C(14) H(13) 115.3(1) 1_555 1_555 1_555 yes
C(16) C(14) H(14) 149.7(1) 1_555 1_555 1_555 yes
C(16) C(14) H(15) 54.3(1) 1_555 1_555 1_555 yes
H(13) C(14) H(14) 95.0(1) 1_555 1_555 1_555 yes
H(13) C(14) H(15) 169.5(1) 1_555 1_555 1_555 yes
H(14) C(14) H(15) 95.4(1) 1_555 1_555 1_555 yes
C(11) C(15) C(13) 60.1(1) 1_555 1_555 1_555 yes
C(11) C(15) C(14) 89.9(1) 1_555 1_555 1_555 yes
C(11) C(15) C(16) 30.3(1) 1_555 1_555 1_555 yes
C(11) C(15) H(14) 115.1(1) 1_555 1_555 1_555 yes
C(11) C(15) H(15) 148.5(1) 1_555 1_555 1_555 yes
C(11) C(15) H(16) 55.5(1) 1_555 1_555 1_555 yes
C(13) C(15) C(14) 29.8(1) 1_555 1_555 1_555 yes
C(13) C(15) C(16) 90.4(1) 1_555 1_555 1_555 yes
C(13) C(15) H(14) 55.0(1) 1_555 1_555 1_555 yes
C(13) C(15) H(15) 150.9(1) 1_555 1_555 1_555 yes
C(13) C(15) H(16) 115.6(1) 1_555 1_555 1_555 yes
C(14) C(15) C(16) 120.2(1) 1_555 1_555 1_555 yes
C(14) C(15) H(14) 25.2(1) 1_555 1_555 1_555 yes
C(14) C(15) H(15) 121.3(1) 1_555 1_555 1_555 yes
C(14) C(15) H(16) 145.4(1) 1_555 1_555 1_555 yes
C(16) C(15) H(14) 145.3(1) 1_555 1_555 1_555 yes
C(16) C(15) H(15) 118.4(1) 1_555 1_555 1_555 yes
C(16) C(15) H(16) 25.2(1) 1_555 1_555 1_555 yes
H(14) C(15) H(15) 96.1(1) 1_555 1_555 1_555 yes
H(14) C(15) H(16) 170.5(1) 1_555 1_555 1_555 yes
H(15) C(15) H(16) 93.2(1) 1_555 1_555 1_555 yes
C(11) C(16) C(12) 30.0(1) 1_555 1_555 1_555 yes
C(11) C(16) C(14) 89.6(1) 1_555 1_555 1_555 yes
C(11) C(16) C(15) 119.5(1) 1_555 1_555 1_555 yes
C(11) C(16) H(15) 144.9(1) 1_555 1_555 1_555 yes
C(11) C(16) H(16) 119.4(1) 1_555 1_555 1_555 yes
C(12) C(16) C(14) 59.6(1) 1_555 1_555 1_555 yes
C(12) C(16) C(15) 89.5(1) 1_555 1_555 1_555 yes
C(12) C(16) H(15) 115.0(1) 1_555 1_555 1_555 yes
C(12) C(16) H(16) 149.4(1) 1_555 1_555 1_555 yes
C(14) C(16) C(15) 29.9(1) 1_555 1_555 1_555 yes
C(14) C(16) H(15) 55.3(1) 1_555 1_555 1_555 yes
C(14) C(16) H(16) 150.9(1) 1_555 1_555 1_555 yes
C(15) C(16) H(15) 25.5(1) 1_555 1_555 1_555 yes
C(15) C(16) H(16) 121.1(1) 1_555 1_555 1_555 yes
H(15) C(16) H(16) 95.6(1) 1_555 1_555 1_555 yes
P(1) C(21) C(22) 121.5(1) 1_555 1_555 1_555 yes
P(1) C(21) C(23) 151.4(1) 1_555 1_555 1_555 yes
P(1) C(21) C(25) 148.3(1) 1_555 1_555 1_555 yes
P(1) C(21) C(26) 118.6(1) 1_555 1_555 1_555 yes
P(1) C(21) H(22) 96.5(1) 1_555 1_555 1_555 yes
P(1) C(21) H(26) 93.3(1) 1_555 1_555 1_555 yes
C(22) C(21) C(23) 30.0(1) 1_555 1_555 1_555 yes
C(22) C(21) C(25) 90.0(1) 1_555 1_555 1_555 yes
C(22) C(21) C(26) 119.9(1) 1_555 1_555 1_555 yes
C(22) C(21) H(22) 25.0(1) 1_555 1_555 1_555 yes
C(22) C(21) H(26) 145.2(1) 1_555 1_555 1_555 yes
C(23) C(21) C(25) 60.0(1) 1_555 1_555 1_555 yes
C(23) C(21) C(26) 89.9(1) 1_555 1_555 1_555 yes
C(23) C(21) H(22) 55.0(1) 1_555 1_555 1_555 yes
C(23) C(21) H(26) 115.2(1) 1_555 1_555 1_555 yes
C(25) C(21) C(26) 29.8(1) 1_555 1_555 1_555 yes
C(25) C(21) H(22) 115.1(1) 1_555 1_555 1_555 yes
C(25) C(21) H(26) 55.2(1) 1_555 1_555 1_555 yes
C(26) C(21) H(22) 144.9(1) 1_555 1_555 1_555 yes
C(26) C(21) H(26) 25.4(1) 1_555 1_555 1_555 yes
H(22) C(21) H(26) 170.2(1) 1_555 1_555 1_555 yes
C(21) C(22) C(23) 119.9(1) 1_555 1_555 1_555 yes
C(21) C(22) C(24) 89.8(1) 1_555 1_555 1_555 yes
C(21) C(22) C(26) 30.0(1) 1_555 1_555 1_555 yes
C(21) C(22) H(22) 120.5(1) 1_555 1_555 1_555 yes
C(21) C(22) H(23) 146.0(1) 1_555 1_555 1_555 yes
C(23) C(22) C(24) 30.0(1) 1_555 1_555 1_555 yes
C(23) C(22) C(26) 89.8(1) 1_555 1_555 1_555 yes
C(23) C(22) H(22) 119.6(1) 1_555 1_555 1_555 yes
C(23) C(22) H(23) 26.3(1) 1_555 1_555 1_555 yes
C(24) C(22) C(26) 59.8(1) 1_555 1_555 1_555 yes
C(24) C(22) H(22) 149.6(1) 1_555 1_555 1_555 yes
C(24) C(22) H(23) 56.3(1) 1_555 1_555 1_555 yes
C(26) C(22) H(22) 150.6(1) 1_555 1_555 1_555 yes
C(26) C(22) H(23) 116.0(1) 1_555 1_555 1_555 yes
H(22) C(22) H(23) 93.4(1) 1_555 1_555 1_555 yes
C(21) C(23) C(22) 30.2(1) 1_555 1_555 1_555 yes
C(21) C(23) C(24) 89.8(1) 1_555 1_555 1_555 yes
C(21) C(23) C(25) 60.0(1) 1_555 1_555 1_555 yes
C(21) C(23) H(22) 55.6(1) 1_555 1_555 1_555 yes
C(21) C(23) H(23) 149.2(1) 1_555 1_555 1_555 yes
C(21) C(23) H(24) 115.0(1) 1_555 1_555 1_555 yes
C(22) C(23) C(24) 120.0(1) 1_555 1_555 1_555 yes
C(22) C(23) C(25) 90.1(1) 1_555 1_555 1_555 yes
C(22) C(23) H(22) 25.5(1) 1_555 1_555 1_555 yes
C(22) C(23) H(23) 119.2(1) 1_555 1_555 1_555 yes
C(22) C(23) H(24) 145.1(1) 1_555 1_555 1_555 yes
C(24) C(23) C(25) 29.9(1) 1_555 1_555 1_555 yes
C(24) C(23) H(22) 145.5(1) 1_555 1_555 1_555 yes
C(24) C(23) H(23) 120.8(1) 1_555 1_555 1_555 yes
C(24) C(23) H(24) 25.2(1) 1_555 1_555 1_555 yes
C(25) C(23) H(22) 115.6(1) 1_555 1_555 1_555 yes
C(25) C(23) H(23) 150.5(1) 1_555 1_555 1_555 yes
C(25) C(23) H(24) 55.0(1) 1_555 1_555 1_555 yes
H(22) C(23) H(23) 93.7(1) 1_555 1_555 1_555 yes
H(22) C(23) H(24) 170.5(1) 1_555 1_555 1_555 yes
H(23) C(23) H(24) 95.7(1) 1_555 1_555 1_555 yes
C(22) C(24) C(23) 30.0(1) 1_555 1_555 1_555 yes
C(22) C(24) C(25) 90.3(1) 1_555 1_555 1_555 yes
C(22) C(24) C(26) 60.3(1) 1_555 1_555 1_555 yes
C(22) C(24) H(23) 55.5(1) 1_555 1_555 1_555 yes
C(22) C(24) H(24) 149.3(1) 1_555 1_555 1_555 yes
C(22) C(24) H(25) 115.3(1) 1_555 1_555 1_555 yes
C(23) C(24) C(25) 120.2(1) 1_555 1_555 1_555 yes
C(23) C(24) C(26) 90.2(1) 1_555 1_555 1_555 yes
C(23) C(24) H(23) 25.6(1) 1_555 1_555 1_555 yes
C(23) C(24) H(24) 119.3(2) 1_555 1_555 1_555 yes
C(23) C(24) H(25) 145.3(1) 1_555 1_555 1_555 yes
C(25) C(24) C(26) 30.0(1) 1_555 1_555 1_555 yes
C(25) C(24) H(23) 145.7(1) 1_555 1_555 1_555 yes
C(25) C(24) H(24) 120.4(2) 1_555 1_555 1_555 yes
C(25) C(24) H(25) 25.0(1) 1_555 1_555 1_555 yes
C(26) C(24) H(23) 115.7(1) 1_555 1_555 1_555 yes
C(26) C(24) H(24) 150.4(1) 1_555 1_555 1_555 yes
C(26) C(24) H(25) 55.0(1) 1_555 1_555 1_555 yes
H(23) C(24) H(24) 93.9(1) 1_555 1_555 1_555 yes
H(23) C(24) H(25) 170.5(1) 1_555 1_555 1_555 yes
H(24) C(24) H(25) 95.4(1) 1_555 1_555 1_555 yes
C(21) C(25) C(23) 60.0(1) 1_555 1_555 1_555 yes
C(21) C(25) C(24) 89.9(1) 1_555 1_555 1_555 yes
C(21) C(25) C(26) 30.0(1) 1_555 1_555 1_555 yes
C(21) C(25) H(24) 114.6(1) 1_555 1_555 1_555 yes
C(21) C(25) H(25) 148.8(1) 1_555 1_555 1_555 yes
C(21) C(25) H(26) 53.9(1) 1_555 1_555 1_555 yes
C(23) C(25) C(24) 29.9(1) 1_555 1_555 1_555 yes
C(23) C(25) C(26) 90.0(1) 1_555 1_555 1_555 yes
C(23) C(25) H(24) 54.6(1) 1_555 1_555 1_555 yes
C(23) C(25) H(25) 151.1(1) 1_555 1_555 1_555 yes
C(23) C(25) H(26) 113.9(1) 1_555 1_555 1_555 yes
C(24) C(25) C(26) 119.9(1) 1_555 1_555 1_555 yes
C(24) C(25) H(24) 24.8(1) 1_555 1_555 1_555 yes
C(24) C(25) H(25) 121.2(1) 1_555 1_555 1_555 yes
C(24) C(25) H(26) 143.8(1) 1_555 1_555 1_555 yes
C(26) C(25) H(24) 144.6(1) 1_555 1_555 1_555 yes
C(26) C(25) H(25) 118.8(1) 1_555 1_555 1_555 yes
C(26) C(25) H(26) 23.9(1) 1_555 1_555 1_555 yes
H(24) C(25) H(25) 96.6(1) 1_555 1_555 1_555 yes
H(24) C(25) H(26) 168.5(1) 1_555 1_555 1_555 yes
H(25) C(25) H(26) 94.9(1) 1_555 1_555 1_555 yes
C(21) C(26) C(22) 30.1(1) 1_555 1_555 1_555 yes
C(21) C(26) C(24) 90.1(1) 1_555 1_555 1_555 yes
C(21) C(26) C(25) 120.2(1) 1_555 1_555 1_555 yes
C(21) C(26) H(25) 146.2(1) 1_555 1_555 1_555 yes
C(21) C(26) H(26) 118.0(1) 1_555 1_555 1_555 yes
C(22) C(26) C(24) 60.0(1) 1_555 1_555 1_555 yes
C(22) C(26) C(25) 90.1(1) 1_555 1_555 1_555 yes
C(22) C(26) H(25) 116.1(1) 1_555 1_555 1_555 yes
C(22) C(26) H(26) 148.0(1) 1_555 1_555 1_555 yes
C(24) C(26) C(25) 30.1(1) 1_555 1_555 1_555 yes
C(24) C(26) H(25) 56.1(1) 1_555 1_555 1_555 yes
C(24) C(26) H(26) 151.9(1) 1_555 1_555 1_555 yes
C(25) C(26) H(25) 26.1(1) 1_555 1_555 1_555 yes
C(25) C(26) H(26) 121.9(1) 1_555 1_555 1_555 yes
H(25) C(26) H(26) 95.8(1) 1_555 1_555 1_555 yes
P(1) C(31) C(32) 118.1(1) 1_555 1_555 1_555 yes
P(1) C(31) C(33) 148.0(1) 1_555 1_555 1_555 yes
P(1) C(31) C(35) 151.7(1) 1_555 1_555 1_555 yes
P(1) C(31) C(36) 121.6(1) 1_555 1_555 1_555 yes
P(1) C(31) H(32) 92.8(1) 1_555 1_555 1_555 yes
P(1) C(31) H(36) 95.7(1) 1_555 1_555 1_555 yes
C(32) C(31) C(33) 30.0(1) 1_555 1_555 1_555 yes
C(32) C(31) C(35) 90.0(1) 1_555 1_555 1_555 yes
C(32) C(31) C(36) 120.2(1) 1_555 1_555 1_555 yes
C(32) C(31) H(32) 25.4(1) 1_555 1_555 1_555 yes
C(32) C(31) H(36) 146.0(1) 1_555 1_555 1_555 yes
C(33) C(31) C(35) 60.0(1) 1_555 1_555 1_555 yes
C(33) C(31) C(36) 90.2(1) 1_555 1_555 1_555 yes
C(33) C(31) H(32) 55.3(1) 1_555 1_555 1_555 yes
C(33) C(31) H(36) 116.1(1) 1_555 1_555 1_555 yes
C(35) C(31) C(36) 30.2(1) 1_555 1_555 1_555 yes
C(35) C(31) H(32) 115.3(1) 1_555 1_555 1_555 yes
C(35) C(31) H(36) 56.0(1) 1_555 1_555 1_555 yes
C(36) C(31) H(32) 145.5(1) 1_555 1_555 1_555 yes
C(36) C(31) H(36) 25.9(1) 1_555 1_555 1_555 yes
H(32) C(31) H(36) 171.4(1) 1_555 1_555 1_555 yes
C(31) C(32) C(33) 119.8(1) 1_555 1_555 1_555 yes
C(31) C(32) C(34) 89.7(1) 1_555 1_555 1_555 yes
C(31) C(32) C(36) 29.8(1) 1_555 1_555 1_555 yes
C(31) C(32) H(32) 119.7(1) 1_555 1_555 1_555 yes
C(31) C(32) H(33) 144.8(1) 1_555 1_555 1_555 yes
C(33) C(32) C(34) 30.0(1) 1_555 1_555 1_555 yes
C(33) C(32) C(36) 89.9(1) 1_555 1_555 1_555 yes
C(33) C(32) H(32) 120.5(1) 1_555 1_555 1_555 yes
C(33) C(32) H(33) 25.0(1) 1_555 1_555 1_555 yes
C(34) C(32) C(36) 59.9(1) 1_555 1_555 1_555 yes
C(34) C(32) H(32) 150.5(1) 1_555 1_555 1_555 yes
C(34) C(32) H(33) 55.1(1) 1_555 1_555 1_555 yes
C(36) C(32) H(32) 149.5(1) 1_555 1_555 1_555 yes
C(36) C(32) H(33) 115.0(1) 1_555 1_555 1_555 yes
H(32) C(32) H(33) 95.5(1) 1_555 1_555 1_555 yes
C(31) C(33) C(32) 30.3(1) 1_555 1_555 1_555 yes
C(31) C(33) C(34) 89.9(1) 1_555 1_555 1_555 yes
C(31) C(33) C(35) 60.0(1) 1_555 1_555 1_555 yes
C(31) C(33) H(32) 55.5(1) 1_555 1_555 1_555 yes
C(31) C(33) H(33) 150.8(1) 1_555 1_555 1_555 yes
C(31) C(33) H(34) 114.6(1) 1_555 1_555 1_555 yes
C(32) C(33) C(34) 120.1(1) 1_555 1_555 1_555 yes
C(32) C(33) C(35) 90.2(1) 1_555 1_555 1_555 yes
C(32) C(33) H(32) 25.2(1) 1_555 1_555 1_555 yes
C(32) C(33) H(33) 120.5(1) 1_555 1_555 1_555 yes
C(32) C(33) H(34) 144.9(1) 1_555 1_555 1_555 yes
C(34) C(33) C(35) 29.9(1) 1_555 1_555 1_555 yes
C(34) C(33) H(32) 145.3(1) 1_555 1_555 1_555 yes
C(34) C(33) H(33) 119.3(1) 1_555 1_555 1_555 yes
C(34) C(33) H(34) 24.8(1) 1_555 1_555 1_555 yes
C(35) C(33) H(32) 115.4(1) 1_555 1_555 1_555 yes
C(35) C(33) H(33) 149.2(1) 1_555 1_555 1_555 yes
C(35) C(33) H(34) 54.7(1) 1_555 1_555 1_555 yes
H(32) C(33) H(33) 95.3(1) 1_555 1_555 1_555 yes
H(32) C(33) H(34) 170.1(1) 1_555 1_555 1_555 yes
H(33) C(33) H(34) 94.6(1) 1_555 1_555 1_555 yes
C(32) C(34) C(33) 29.8(1) 1_555 1_555 1_555 yes
C(32) C(34) C(35) 90.2(1) 1_555 1_555 1_555 yes
C(32) C(34) C(36) 60.2(1) 1_555 1_555 1_555 yes
C(32) C(34) H(33) 55.3(1) 1_555 1_555 1_555 yes
C(32) C(34) H(34) 149.1(1) 1_555 1_555 1_555 yes
C(32) C(34) H(35) 116.0(1) 1_555 1_555 1_555 yes
C(33) C(34) C(35) 120.0(1) 1_555 1_555 1_555 yes
C(33) C(34) C(36) 90.1(1) 1_555 1_555 1_555 yes
C(33) C(34) H(33) 25.4(1) 1_555 1_555 1_555 yes
C(33) C(34) H(34) 119.2(1) 1_555 1_555 1_555 yes
C(33) C(34) H(35) 145.8(1) 1_555 1_555 1_555 yes
C(35) C(34) C(36) 30.0(1) 1_555 1_555 1_555 yes
C(35) C(34) H(33) 145.5(1) 1_555 1_555 1_555 yes
C(35) C(34) H(34) 120.7(1) 1_555 1_555 1_555 yes
C(35) C(34) H(35) 25.8(1) 1_555 1_555 1_555 yes
C(36) C(34) H(33) 115.5(1) 1_555 1_555 1_555 yes
C(36) C(34) H(34) 150.7(1) 1_555 1_555 1_555 yes
C(36) C(34) H(35) 55.7(1) 1_555 1_555 1_555 yes
H(33) C(34) H(34) 93.8(1) 1_555 1_555 1_555 yes
H(33) C(34) H(35) 171.2(1) 1_555 1_555 1_555 yes
H(34) C(34) H(35) 95.0(1) 1_555 1_555 1_555 yes
C(31) C(35) C(33) 60.0(1) 1_555 1_555 1_555 yes
C(31) C(35) C(34) 90.1(1) 1_555 1_555 1_555 yes
C(31) C(35) C(36) 30.1(1) 1_555 1_555 1_555 yes
C(31) C(35) H(34) 114.3(1) 1_555 1_555 1_555 yes
C(31) C(35) H(35) 151.2(1) 1_555 1_555 1_555 yes
C(31) C(35) H(36) 55.8(1) 1_555 1_555 1_555 yes
C(33) C(35) C(34) 30.1(1) 1_555 1_555 1_555 yes
C(33) C(35) C(36) 90.2(1) 1_555 1_555 1_555 yes
C(33) C(35) H(34) 54.3(1) 1_555 1_555 1_555 yes
C(33) C(35) H(35) 148.8(1) 1_555 1_555 1_555 yes
C(33) C(35) H(36) 115.8(1) 1_555 1_555 1_555 yes
C(34) C(35) C(36) 120.2(1) 1_555 1_555 1_555 yes
C(34) C(35) H(34) 24.3(1) 1_555 1_555 1_555 yes
C(34) C(35) H(35) 118.7(1) 1_555 1_555 1_555 yes
C(34) C(35) H(36) 145.9(1) 1_555 1_555 1_555 yes
C(36) C(35) H(34) 144.5(1) 1_555 1_555 1_555 yes
C(36) C(35) H(35) 121.0(1) 1_555 1_555 1_555 yes
C(36) C(35) H(36) 25.7(1) 1_555 1_555 1_555 yes
H(34) C(35) H(35) 94.5(1) 1_555 1_555 1_555 yes
H(34) C(35) H(36) 170.1(1) 1_555 1_555 1_555 yes
H(35) C(35) H(36) 95.4(1) 1_555 1_555 1_555 yes
C(31) C(36) C(32) 30.0(1) 1_555 1_555 1_555 yes
C(31) C(36) C(34) 89.8(1) 1_555 1_555 1_555 yes
C(31) C(36) C(35) 119.7(1) 1_555 1_555 1_555 yes
C(31) C(36) H(35) 144.5(1) 1_555 1_555 1_555 yes
C(31) C(36) H(36) 119.9(1) 1_555 1_555 1_555 yes
C(32) C(36) C(34) 59.8(1) 1_555 1_555 1_555 yes
C(32) C(36) C(35) 89.7(1) 1_555 1_555 1_555 yes
C(32) C(36) H(35) 114.4(1) 1_555 1_555 1_555 yes
C(32) C(36) H(36) 149.9(1) 1_555 1_555 1_555 yes
C(34) C(36) C(35) 29.8(1) 1_555 1_555 1_555 yes
C(34) C(36) H(35) 54.6(1) 1_555 1_555 1_555 yes
C(34) C(36) H(36) 150.2(1) 1_555 1_555 1_555 yes
C(35) C(36) H(35) 24.8(1) 1_555 1_555 1_555 yes
C(35) C(36) H(36) 120.4(1) 1_555 1_555 1_555 yes
H(35) C(36) H(36) 95.6(1) 1_555 1_555 1_555 yes
P(2) C(41) C(42) 120.9(1) 1_555 1_555 1_555 yes
P(2) C(41) C(43) 150.5(1) 1_555 1_555 1_555 yes
P(2) C(41) C(45) 148.6(1) 1_555 1_555 1_555 yes
P(2) C(41) C(46) 118.9(1) 1_555 1_555 1_555 yes
P(2) C(41) H(42) 96.2(1) 1_555 1_555 1_555 yes
P(2) C(41) H(46) 95.0(1) 1_555 1_555 1_555 yes
C(42) C(41) C(43) 30.0(1) 1_555 1_555 1_555 yes
C(42) C(41) C(45) 89.9(1) 1_555 1_555 1_555 yes
C(42) C(41) C(46) 119.9(1) 1_555 1_555 1_555 yes
C(42) C(41) H(42) 24.8(1) 1_555 1_555 1_555 yes
C(42) C(41) H(46) 144.0(1) 1_555 1_555 1_555 yes
C(43) C(41) C(45) 59.9(1) 1_555 1_555 1_555 yes
C(43) C(41) C(46) 89.9(1) 1_555 1_555 1_555 yes
C(43) C(41) H(42) 54.8(1) 1_555 1_555 1_555 yes
C(43) C(41) H(46) 114.0(1) 1_555 1_555 1_555 yes
C(45) C(41) C(46) 29.9(1) 1_555 1_555 1_555 yes
C(45) C(41) H(42) 114.7(1) 1_555 1_555 1_555 yes
C(45) C(41) H(46) 54.1(1) 1_555 1_555 1_555 yes
C(46) C(41) H(42) 144.7(1) 1_555 1_555 1_555 yes
C(46) C(41) H(46) 24.2(1) 1_555 1_555 1_555 yes
H(42) C(41) H(46) 168.8(1) 1_555 1_555 1_555 yes
C(41) C(42) C(43) 119.9(1) 1_555 1_555 1_555 yes
C(41) C(42) C(44) 90.0(1) 1_555 1_555 1_555 yes
C(41) C(42) C(46) 30.1(1) 1_555 1_555 1_555 yes
C(41) C(42) H(42) 120.9(1) 1_555 1_555 1_555 yes
C(41) C(42) H(43) 145.7(1) 1_555 1_555 1_555 yes
C(43) C(42) C(44) 29.9(1) 1_555 1_555 1_555 yes
C(43) C(42) C(46) 89.7(1) 1_555 1_555 1_555 yes
C(43) C(42) H(42) 119.2(1) 1_555 1_555 1_555 yes
C(43) C(42) H(43) 25.9(1) 1_555 1_555 1_555 yes
C(44) C(42) C(46) 59.9(1) 1_555 1_555 1_555 yes
C(44) C(42) H(42) 149.1(1) 1_555 1_555 1_555 yes
C(44) C(42) H(43) 55.8(1) 1_555 1_555 1_555 yes
C(46) C(42) H(42) 151.0(1) 1_555 1_555 1_555 yes
C(46) C(42) H(43) 115.6(1) 1_555 1_555 1_555 yes
H(42) C(42) H(43) 93.3(1) 1_555 1_555 1_555 yes
C(41) C(43) C(42) 30.2(1) 1_555 1_555 1_555 yes
C(41) C(43) C(44) 90.1(1) 1_555 1_555 1_555 yes
C(41) C(43) C(45) 60.1(1) 1_555 1_555 1_555 yes
C(41) C(43) H(42) 55.7(1) 1_555 1_555 1_555 yes
C(41) C(43) H(43) 147.9(1) 1_555 1_555 1_555 yes
C(41) C(43) H(44) 115.1(1) 1_555 1_555 1_555 yes
C(42) C(43) C(44) 120.2(1) 1_555 1_555 1_555 yes
C(42) C(43) C(45) 90.2(1) 1_555 1_555 1_555 yes
C(42) C(43) H(42) 25.6(1) 1_555 1_555 1_555 yes
C(42) C(43) H(43) 117.8(1) 1_555 1_555 1_555 yes
C(42) C(43) H(44) 145.2(1) 1_555 1_555 1_555 yes
C(44) C(43) C(45) 30.0(1) 1_555 1_555 1_555 yes
C(44) C(43) H(42) 145.8(1) 1_555 1_555 1_555 yes
C(44) C(43) H(43) 121.9(1) 1_555 1_555 1_555 yes
C(44) C(43) H(44) 25.0(1) 1_555 1_555 1_555 yes
C(45) C(43) H(42) 115.8(1) 1_555 1_555 1_555 yes
C(45) C(43) H(43) 151.9(1) 1_555 1_555 1_555 yes
C(45) C(43) H(44) 55.0(1) 1_555 1_555 1_555 yes
H(42) C(43) H(43) 92.2(1) 1_555 1_555 1_555 yes
H(42) C(43) H(44) 170.8(1) 1_555 1_555 1_555 yes
H(43) C(43) H(44) 97.0(1) 1_555 1_555 1_555 yes
C(42) C(44) C(43) 29.9(1) 1_555 1_555 1_555 yes
C(42) C(44) C(45) 90.2(1) 1_555 1_555 1_555 yes
C(42) C(44) C(46) 60.3(1) 1_555 1_555 1_555 yes
C(42) C(44) H(43) 54.1(1) 1_555 1_555 1_555 yes
C(42) C(44) H(44) 149.8(1) 1_555 1_555 1_555 yes
C(42) C(44) H(45) 115.7(1) 1_555 1_555 1_555 yes
C(43) C(44) C(45) 120.1(1) 1_555 1_555 1_555 yes
C(43) C(44) C(46) 90.1(1) 1_555 1_555 1_555 yes
C(43) C(44) H(43) 24.3(1) 1_555 1_555 1_555 yes
C(43) C(44) H(44) 119.9(1) 1_555 1_555 1_555 yes
C(43) C(44) H(45) 145.5(1) 1_555 1_555 1_555 yes
C(45) C(44) C(46) 29.9(1) 1_555 1_555 1_555 yes
C(45) C(44) H(43) 144.3(1) 1_555 1_555 1_555 yes
C(45) C(44) H(44) 120.0(1) 1_555 1_555 1_555 yes
C(45) C(44) H(45) 25.5(1) 1_555 1_555 1_555 yes
C(46) C(44) H(43) 114.4(1) 1_555 1_555 1_555 yes
C(46) C(44) H(44) 149.9(1) 1_555 1_555 1_555 yes
C(46) C(44) H(45) 55.4(1) 1_555 1_555 1_555 yes
H(43) C(44) H(44) 95.7(1) 1_555 1_555 1_555 yes
H(43) C(44) H(45) 169.7(1) 1_555 1_555 1_555 yes
H(44) C(44) H(45) 94.5(1) 1_555 1_555 1_555 yes
C(41) C(45) C(43) 60.0(1) 1_555 1_555 1_555 yes
C(41) C(45) C(44) 89.9(1) 1_555 1_555 1_555 yes
C(41) C(45) C(46) 30.2(1) 1_555 1_555 1_555 yes
C(41) C(45) H(44) 114.9(1) 1_555 1_555 1_555 yes
C(41) C(45) H(45) 149.7(1) 1_555 1_555 1_555 yes
C(41) C(45) H(46) 55.6(1) 1_555 1_555 1_555 yes
C(43) C(45) C(44) 30.0(1) 1_555 1_555 1_555 yes
C(43) C(45) C(46) 90.2(1) 1_555 1_555 1_555 yes
C(43) C(45) H(44) 54.9(1) 1_555 1_555 1_555 yes
C(43) C(45) H(45) 150.3(1) 1_555 1_555 1_555 yes
C(43) C(45) H(46) 115.5(1) 1_555 1_555 1_555 yes
C(44) C(45) C(46) 120.1(1) 1_555 1_555 1_555 yes
C(44) C(45) H(44) 24.9(1) 1_555 1_555 1_555 yes
C(44) C(45) H(45) 120.4(1) 1_555 1_555 1_555 yes
C(44) C(45) H(46) 145.5(1) 1_555 1_555 1_555 yes
C(46) C(45) H(44) 145.0(1) 1_555 1_555 1_555 yes
C(46) C(45) H(45) 119.5(1) 1_555 1_555 1_555 yes
C(46) C(45) H(46) 25.4(1) 1_555 1_555 1_555 yes
H(44) C(45) H(45) 95.4(1) 1_555 1_555 1_555 yes
H(44) C(45) H(46) 170.4(1) 1_555 1_555 1_555 yes
H(45) C(45) H(46) 94.2(1) 1_555 1_555 1_555 yes
C(41) C(46) C(42) 30.0(1) 1_555 1_555 1_555 yes
C(41) C(46) C(44) 89.9(1) 1_555 1_555 1_555 yes
C(41) C(46) C(45) 119.9(1) 1_555 1_555 1_555 yes
C(41) C(46) H(45) 145.8(1) 1_555 1_555 1_555 yes
C(41) C(46) H(46) 121.4(1) 1_555 1_555 1_555 yes
C(42) C(46) C(44) 59.9(1) 1_555 1_555 1_555 yes
C(42) C(46) C(45) 89.8(1) 1_555 1_555 1_555 yes
C(42) C(46) H(45) 115.7(1) 1_555 1_555 1_555 yes
C(42) C(46) H(46) 151.4(1) 1_555 1_555 1_555 yes
C(44) C(46) C(45) 30.0(1) 1_555 1_555 1_555 yes
C(44) C(46) H(45) 55.8(1) 1_555 1_555 1_555 yes
C(44) C(46) H(46) 148.6(1) 1_555 1_555 1_555 yes
C(45) C(46) H(45) 25.9(1) 1_555 1_555 1_555 yes
C(45) C(46) H(46) 118.7(1) 1_555 1_555 1_555 yes
H(45) C(46) H(46) 92.8(1) 1_555 1_555 1_555 yes
P(2) C(51) C(52) 119.4(1) 1_555 1_555 1_555 yes
P(2) C(51) C(53) 149.3(1) 1_555 1_555 1_555 yes
P(2) C(51) C(55) 150.4(1) 1_555 1_555 1_555 yes
P(2) C(51) C(56) 120.4(1) 1_555 1_555 1_555 yes
P(2) C(51) H(52) 94.6(1) 1_555 1_555 1_555 yes
P(2) C(51) H(56) 96.0(1) 1_555 1_555 1_555 yes
C(52) C(51) C(53) 30.0(1) 1_555 1_555 1_555 yes
C(52) C(51) C(55) 90.0(1) 1_555 1_555 1_555 yes
C(52) C(51) C(56) 120.1(1) 1_555 1_555 1_555 yes
C(52) C(51) H(52) 24.8(1) 1_555 1_555 1_555 yes
C(52) C(51) H(56) 144.5(1) 1_555 1_555 1_555 yes
C(53) C(51) C(55) 60.0(1) 1_555 1_555 1_555 yes
C(53) C(51) C(56) 90.0(1) 1_555 1_555 1_555 yes
C(53) C(51) H(52) 54.8(1) 1_555 1_555 1_555 yes
C(53) C(51) H(56) 114.5(1) 1_555 1_555 1_555 yes
C(55) C(51) C(56) 30.0(1) 1_555 1_555 1_555 yes
C(55) C(51) H(52) 114.8(1) 1_555 1_555 1_555 yes
C(55) C(51) H(56) 54.5(1) 1_555 1_555 1_555 yes
C(56) C(51) H(52) 144.7(1) 1_555 1_555 1_555 yes
C(56) C(51) H(56) 24.5(1) 1_555 1_555 1_555 yes
H(52) C(51) H(56) 169.1(1) 1_555 1_555 1_555 yes
C(51) C(52) C(53) 119.9(1) 1_555 1_555 1_555 yes
C(51) C(52) C(54) 90.0(1) 1_555 1_555 1_555 yes
C(51) C(52) C(56) 30.1(1) 1_555 1_555 1_555 yes
C(51) C(52) H(52) 120.7(1) 1_555 1_555 1_555 yes
C(51) C(52) H(53) 145.3(1) 1_555 1_555 1_555 yes
C(53) C(52) C(54) 30.0(1) 1_555 1_555 1_555 yes
C(53) C(52) C(56) 89.9(1) 1_555 1_555 1_555 yes
C(53) C(52) H(52) 119.3(1) 1_555 1_555 1_555 yes
C(53) C(52) H(53) 25.5(1) 1_555 1_555 1_555 yes
C(54) C(52) C(56) 59.9(1) 1_555 1_555 1_555 yes
C(54) C(52) H(52) 149.2(1) 1_555 1_555 1_555 yes
C(54) C(52) H(53) 55.5(1) 1_555 1_555 1_555 yes
C(56) C(52) H(52) 150.6(1) 1_555 1_555 1_555 yes
C(56) C(52) H(53) 115.3(1) 1_555 1_555 1_555 yes
H(52) C(52) H(53) 93.7(1) 1_555 1_555 1_555 yes
C(51) C(53) C(52) 30.0(1) 1_555 1_555 1_555 yes
C(51) C(53) C(54) 89.9(1) 1_555 1_555 1_555 yes
C(51) C(53) C(55) 60.0(1) 1_555 1_555 1_555 yes
C(51) C(53) H(52) 55.3(1) 1_555 1_555 1_555 yes
C(51) C(53) H(53) 149.1(1) 1_555 1_555 1_555 yes
C(51) C(53) H(54) 113.8(1) 1_555 1_555 1_555 yes
C(52) C(53) C(54) 120.0(1) 1_555 1_555 1_555 yes
C(52) C(53) C(55) 90.0(1) 1_555 1_555 1_555 yes
C(52) C(53) H(52) 25.3(1) 1_555 1_555 1_555 yes
C(52) C(53) H(53) 119.3(1) 1_555 1_555 1_555 yes
C(52) C(53) H(54) 143.8(1) 1_555 1_555 1_555 yes
C(54) C(53) C(55) 30.0(1) 1_555 1_555 1_555 yes
C(54) C(53) H(52) 145.2(1) 1_555 1_555 1_555 yes
C(54) C(53) H(53) 120.7(1) 1_555 1_555 1_555 yes
C(54) C(53) H(54) 23.8(1) 1_555 1_555 1_555 yes
C(55) C(53) H(52) 115.3(1) 1_555 1_555 1_555 yes
C(55) C(53) H(53) 150.4(1) 1_555 1_555 1_555 yes
C(55) C(53) H(54) 53.8(1) 1_555 1_555 1_555 yes
H(52) C(53) H(53) 93.9(1) 1_555 1_555 1_555 yes
H(52) C(53) H(54) 169.1(1) 1_555 1_555 1_555 yes
H(53) C(53) H(54) 96.9(1) 1_555 1_555 1_555 yes
C(52) C(54) C(53) 30.1(1) 1_555 1_555 1_555 yes
C(52) C(54) C(55) 90.1(1) 1_555 1_555 1_555 yes
C(52) C(54) C(56) 60.2(1) 1_555 1_555 1_555 yes
C(52) C(54) H(53) 55.1(1) 1_555 1_555 1_555 yes
C(52) C(54) H(54) 153.0(1) 1_555 1_555 1_555 yes
C(52) C(54) H(55) 115.1(1) 1_555 1_555 1_555 yes
C(53) C(54) C(55) 120.1(1) 1_555 1_555 1_555 yes
C(53) C(54) C(56) 90.3(1) 1_555 1_555 1_555 yes
C(53) C(54) H(53) 25.0(1) 1_555 1_555 1_555 yes
C(53) C(54) H(54) 123.0(1) 1_555 1_555 1_555 yes
C(53) C(54) H(55) 145.2(1) 1_555 1_555 1_555 yes
C(55) C(54) C(56) 29.9(1) 1_555 1_555 1_555 yes
C(55) C(54) H(53) 145.0(1) 1_555 1_555 1_555 yes
C(55) C(54) H(54) 116.9(1) 1_555 1_555 1_555 yes
C(55) C(54) H(55) 25.0(1) 1_555 1_555 1_555 yes
C(56) C(54) H(53) 115.2(1) 1_555 1_555 1_555 yes
C(56) C(54) H(54) 146.7(1) 1_555 1_555 1_555 yes
C(56) C(54) H(55) 54.9(1) 1_555 1_555 1_555 yes
H(53) C(54) H(54) 98.0(1) 1_555 1_555 1_555 yes
H(53) C(54) H(55) 170.0(1) 1_555 1_555 1_555 yes
H(54) C(54) H(55) 91.9(1) 1_555 1_555 1_555 yes
C(51) C(55) C(53) 60.0(1) 1_555 1_555 1_555 yes
C(51) C(55) C(54) 89.9(1) 1_555 1_555 1_555 yes
C(51) C(55) C(56) 30.3(1) 1_555 1_555 1_555 yes
C(51) C(55) H(54) 116.2(1) 1_555 1_555 1_555 yes
C(51) C(55) H(55) 150.7(1) 1_555 1_555 1_555 yes
C(51) C(55) H(56) 55.9(1) 1_555 1_555 1_555 yes
C(53) C(55) C(54) 29.9(1) 1_555 1_555 1_555 yes
C(53) C(55) C(56) 90.3(1) 1_555 1_555 1_555 yes
C(53) C(55) H(54) 56.1(1) 1_555 1_555 1_555 yes
C(53) C(55) H(55) 149.3(1) 1_555 1_555 1_555 yes
C(53) C(55) H(56) 116.0(1) 1_555 1_555 1_555 yes
C(54) C(55) C(56) 120.2(1) 1_555 1_555 1_555 yes
C(54) C(55) H(54) 26.2(1) 1_555 1_555 1_555 yes
C(54) C(55) H(55) 119.4(1) 1_555 1_555 1_555 yes
C(54) C(55) H(56) 145.9(1) 1_555 1_555 1_555 yes
C(56) C(55) H(54) 146.4(1) 1_555 1_555 1_555 yes
C(56) C(55) H(55) 120.4(1) 1_555 1_555 1_555 yes
C(56) C(55) H(56) 25.6(1) 1_555 1_555 1_555 yes
H(54) C(55) H(55) 93.2(1) 1_555 1_555 1_555 yes
H(54) C(55) H(56) 172.1(1) 1_555 1_555 1_555 yes
H(55) C(55) H(56) 94.8(1) 1_555 1_555 1_555 yes
C(51) C(56) C(52) 29.9(1) 1_555 1_555 1_555 yes
C(51) C(56) C(54) 89.7(1) 1_555 1_555 1_555 yes
C(51) C(56) C(55) 119.7(1) 1_555 1_555 1_555 yes
C(51) C(56) H(55) 144.3(1) 1_555 1_555 1_555 yes
C(51) C(56) H(56) 121.4(1) 1_555 1_555 1_555 yes
C(52) C(56) C(54) 59.9(1) 1_555 1_555 1_555 yes
C(52) C(56) C(55) 89.8(1) 1_555 1_555 1_555 yes
C(52) C(56) H(55) 114.5(1) 1_555 1_555 1_555 yes
C(52) C(56) H(56) 151.3(1) 1_555 1_555 1_555 yes
C(54) C(56) C(55) 29.9(1) 1_555 1_555 1_555 yes
C(54) C(56) H(55) 54.6(1) 1_555 1_555 1_555 yes
C(54) C(56) H(56) 148.8(1) 1_555 1_555 1_555 yes
C(55) C(56) H(55) 24.7(1) 1_555 1_555 1_555 yes
C(55) C(56) H(56) 118.9(1) 1_555 1_555 1_555 yes
H(55) C(56) H(56) 94.2(1) 1_555 1_555 1_555 yes
P(2) C(61) C(62) 118.9(1) 1_555 1_555 1_555 yes
P(2) C(61) C(63) 148.8(1) 1_555 1_555 1_555 yes
P(2) C(61) C(65) 151.0(1) 1_555 1_555 1_555 yes
P(2) C(61) C(66) 120.9(1) 1_555 1_555 1_555 yes
P(2) C(61) H(62) 93.7(1) 1_555 1_555 1_555 yes
P(2) C(61) H(66) 95.8(1) 1_555 1_555 1_555 yes
C(62) C(61) C(63) 30.0(1) 1_555 1_555 1_555 yes
C(62) C(61) C(65) 89.9(1) 1_555 1_555 1_555 yes
C(62) C(61) C(66) 120.1(1) 1_555 1_555 1_555 yes
C(62) C(61) H(62) 25.3(1) 1_555 1_555 1_555 yes
C(62) C(61) H(66) 145.1(1) 1_555 1_555 1_555 yes
C(63) C(61) C(65) 59.9(1) 1_555 1_555 1_555 yes
C(63) C(61) C(66) 90.0(1) 1_555 1_555 1_555 yes
C(63) C(61) H(62) 55.3(1) 1_555 1_555 1_555 yes
C(63) C(61) H(66) 115.1(1) 1_555 1_555 1_555 yes
C(65) C(61) C(66) 30.2(1) 1_555 1_555 1_555 yes
C(65) C(61) H(62) 115.2(1) 1_555 1_555 1_555 yes
C(65) C(61) H(66) 55.3(1) 1_555 1_555 1_555 yes
C(66) C(61) H(62) 145.3(1) 1_555 1_555 1_555 yes
C(66) C(61) H(66) 25.1(1) 1_555 1_555 1_555 yes
H(62) C(61) H(66) 170.3(1) 1_555 1_555 1_555 yes
C(61) C(62) C(63) 120.0(1) 1_555 1_555 1_555 yes
C(61) C(62) C(64) 90.0(1) 1_555 1_555 1_555 yes
C(61) C(62) C(66) 30.0(1) 1_555 1_555 1_555 yes
C(61) C(62) H(62) 121.0(1) 1_555 1_555 1_555 yes
C(61) C(62) H(63) 144.5(1) 1_555 1_555 1_555 yes
C(63) C(62) C(64) 29.9(1) 1_555 1_555 1_555 yes
C(63) C(62) C(66) 90.0(1) 1_555 1_555 1_555 yes
C(63) C(62) H(62) 119.0(1) 1_555 1_555 1_555 yes
C(63) C(62) H(63) 24.5(1) 1_555 1_555 1_555 yes
C(64) C(62) C(66) 60.0(1) 1_555 1_555 1_555 yes
C(64) C(62) H(62) 148.9(1) 1_555 1_555 1_555 yes
C(64) C(62) H(63) 54.5(1) 1_555 1_555 1_555 yes
C(66) C(62) H(62) 151.1(1) 1_555 1_555 1_555 yes
C(66) C(62) H(63) 114.5(1) 1_555 1_555 1_555 yes
H(62) C(62) H(63) 94.5(1) 1_555 1_555 1_555 yes
C(61) C(63) C(62) 30.0(1) 1_555 1_555 1_555 yes
C(61) C(63) C(64) 90.0(1) 1_555 1_555 1_555 yes
C(61) C(63) C(65) 60.0(1) 1_555 1_555 1_555 yes
C(61) C(63) H(62) 56.1(1) 1_555 1_555 1_555 yes
C(61) C(63) H(63) 150.9(1) 1_555 1_555 1_555 yes
C(61) C(63) H(64) 115.8(1) 1_555 1_555 1_555 yes
C(62) C(63) C(64) 120.0(1) 1_555 1_555 1_555 yes
C(62) C(63) C(65) 90.1(1) 1_555 1_555 1_555 yes
C(62) C(63) H(62) 26.1(1) 1_555 1_555 1_555 yes
C(62) C(63) H(63) 120.9(1) 1_555 1_555 1_555 yes
C(62) C(63) H(64) 145.8(1) 1_555 1_555 1_555 yes
C(64) C(63) C(65) 29.9(1) 1_555 1_555 1_555 yes
C(64) C(63) H(62) 146.1(1) 1_555 1_555 1_555 yes
C(64) C(63) H(63) 119.1(1) 1_555 1_555 1_555 yes
C(64) C(63) H(64) 25.9(1) 1_555 1_555 1_555 yes
C(65) C(63) H(62) 116.2(1) 1_555 1_555 1_555 yes
C(65) C(63) H(63) 149.0(1) 1_555 1_555 1_555 yes
C(65) C(63) H(64) 55.8(1) 1_555 1_555 1_555 yes
H(62) C(63) H(63) 94.8(1) 1_555 1_555 1_555 yes
H(62) C(63) H(64) 171.9(1) 1_555 1_555 1_555 yes
H(63) C(63) H(64) 93.2(1) 1_555 1_555 1_555 yes
C(62) C(64) C(63) 30.1(1) 1_555 1_555 1_555 yes
C(62) C(64) C(65) 90.1(1) 1_555 1_555 1_555 yes
C(62) C(64) C(66) 60.2(1) 1_555 1_555 1_555 yes
C(62) C(64) H(63) 55.3(1) 1_555 1_555 1_555 yes
C(62) C(64) H(64) 149.7(1) 1_555 1_555 1_555 yes
C(62) C(64) H(65) 115.1(1) 1_555 1_555 1_555 yes
C(63) C(64) C(65) 120.2(1) 1_555 1_555 1_555 yes
C(63) C(64) C(66) 90.2(1) 1_555 1_555 1_555 yes
C(63) C(64) H(63) 25.3(1) 1_555 1_555 1_555 yes
C(63) C(64) H(64) 119.7(1) 1_555 1_555 1_555 yes
C(63) C(64) H(65) 145.1(1) 1_555 1_555 1_555 yes
C(65) C(64) C(66) 29.9(1) 1_555 1_555 1_555 yes
C(65) C(64) H(63) 145.5(1) 1_555 1_555 1_555 yes
C(65) C(64) H(64) 120.1(1) 1_555 1_555 1_555 yes
C(65) C(64) H(65) 25.0(1) 1_555 1_555 1_555 yes
C(66) C(64) H(63) 115.5(1) 1_555 1_555 1_555 yes
C(66) C(64) H(64) 149.9(1) 1_555 1_555 1_555 yes
C(66) C(64) H(65) 54.9(1) 1_555 1_555 1_555 yes
H(63) C(64) H(64) 94.4(1) 1_555 1_555 1_555 yes
H(63) C(64) H(65) 170.4(1) 1_555 1_555 1_555 yes
H(64) C(64) H(65) 95.1(1) 1_555 1_555 1_555 yes
C(61) C(65) C(63) 60.1(1) 1_555 1_555 1_555 yes
C(61) C(65) C(64) 90.0(1) 1_555 1_555 1_555 yes
C(61) C(65) C(66) 30.2(1) 1_555 1_555 1_555 yes
C(61) C(65) H(64) 115.7(1) 1_555 1_555 1_555 yes
C(61) C(65) H(65) 150.4(1) 1_555 1_555 1_555 yes
C(61) C(65) H(66) 56.0(1) 1_555 1_555 1_555 yes
C(63) C(65) C(64) 29.9(1) 1_555 1_555 1_555 yes
C(63) C(65) C(66) 90.3(1) 1_555 1_555 1_555 yes
C(63) C(65) H(64) 55.6(1) 1_555 1_555 1_555 yes
C(63) C(65) H(65) 149.5(1) 1_555 1_555 1_555 yes
C(63) C(65) H(66) 116.0(1) 1_555 1_555 1_555 yes
C(64) C(65) C(66) 120.2(1) 1_555 1_555 1_555 yes
C(64) C(65) H(64) 25.7(1) 1_555 1_555 1_555 yes
C(64) C(65) H(65) 119.6(1) 1_555 1_555 1_555 yes
C(64) C(65) H(66) 145.9(1) 1_555 1_555 1_555 yes
C(66) C(65) H(64) 145.9(1) 1_555 1_555 1_555 yes
C(66) C(65) H(65) 120.2(1) 1_555 1_555 1_555 yes
C(66) C(65) H(66) 25.8(1) 1_555 1_555 1_555 yes
H(64) C(65) H(65) 93.9(1) 1_555 1_555 1_555 yes
H(64) C(65) H(66) 171.4(1) 1_555 1_555 1_555 yes
H(65) C(65) H(66) 94.4(1) 1_555 1_555 1_555 yes
C(61) C(66) C(62) 29.9(1) 1_555 1_555 1_555 yes
C(61) C(66) C(64) 89.8(1) 1_555 1_555 1_555 yes
C(61) C(66) C(65) 119.6(1) 1_555 1_555 1_555 yes
C(61) C(66) H(65) 144.3(1) 1_555 1_555 1_555 yes
C(61) C(66) H(66) 121.0(1) 1_555 1_555 1_555 yes
C(62) C(66) C(64) 59.8(1) 1_555 1_555 1_555 yes
C(62) C(66) C(65) 89.7(1) 1_555 1_555 1_555 yes
C(62) C(66) H(65) 114.4(1) 1_555 1_555 1_555 yes
C(62) C(66) H(66) 150.8(1) 1_555 1_555 1_555 yes
C(64) C(66) C(65) 29.9(1) 1_555 1_555 1_555 yes
C(64) C(66) H(65) 54.6(1) 1_555 1_555 1_555 yes
C(64) C(66) H(66) 149.3(1) 1_555 1_555 1_555 yes
C(65) C(66) H(65) 24.7(1) 1_555 1_555 1_555 yes
C(65) C(66) H(66) 119.4(1) 1_555 1_555 1_555 yes
H(65) C(66) H(66) 94.7(1) 1_555 1_555 1_555 yes
C(11) H(12) C(12) 35.4(1) 1_555 1_555 1_555 yes
C(11) H(12) C(13) 69.4(1) 1_555 1_555 1_555 yes
C(11) H(12) H(13) 94.8(1) 1_555 1_555 1_555 yes
C(12) H(12) C(13) 34.0(1) 1_555 1_555 1_555 yes
C(12) H(12) H(13) 59.4(1) 1_555 1_555 1_555 yes
C(13) H(12) H(13) 25.4(1) 1_555 1_555 1_555 yes
C(12) H(13) C(13) 35.3(1) 1_555 1_555 1_555 yes
C(12) H(13) C(14) 69.2(1) 1_555 1_555 1_555 yes
C(12) H(13) H(12) 25.3(1) 1_555 1_555 1_555 yes
C(12) H(13) H(14) 94.1(1) 1_555 1_555 1_555 yes
C(13) H(13) C(14) 34.0(1) 1_555 1_555 1_555 yes
C(13) H(13) H(12) 60.6(1) 1_555 1_555 1_555 yes
C(13) H(13) H(14) 58.8(1) 1_555 1_555 1_555 yes
C(14) H(13) H(12) 94.5(1) 1_555 1_555 1_555 yes
C(14) H(13) H(14) 24.8(1) 1_555 1_555 1_555 yes
H(12) H(13) H(14) 119.4 1_555 1_555 1_555 yes
C(13) H(14) C(14) 35.0(1) 1_555 1_555 1_555 yes
C(13) H(14) C(15) 70.0(1) 1_555 1_555 1_555 yes
C(13) H(14) H(13) 25.2(1) 1_555 1_555 1_555 yes
C(13) H(14) H(15) 94.6(1) 1_555 1_555 1_555 yes
C(13) H(14) H(43) 135.4(1) 1_555 1_555 1_545 yes
C(14) H(14) C(15) 35.0(1) 1_555 1_555 1_555 yes
C(14) H(14) H(13) 60.2(1) 1_555 1_555 1_555 yes
C(14) H(14) H(15) 59.7(1) 1_555 1_555 1_555 yes
C(14) H(14) H(43) 133.4(1) 1_555 1_555 1_545 yes
C(15) H(14) H(13) 95.2(1) 1_555 1_555 1_555 yes
C(15) H(14) H(15) 24.6(1) 1_555 1_555 1_555 yes
C(15) H(14) H(43) 115.2(1) 1_555 1_555 1_545 yes
H(13) H(14) H(15) 119.8 1_555 1_555 1_555 yes
H(13) H(14) H(43) 124.0 1_555 1_555 1_545 yes
H(15) H(14) H(43) 98.7 1_555 1_555 1_545 yes
C(14) H(15) C(15) 34.3(1) 1_555 1_555 1_555 yes
C(14) H(15) C(16) 70.4(1) 1_555 1_555 1_555 yes
C(14) H(15) H(14) 25.0(1) 1_555 1_555 1_555 yes
C(14) H(15) H(16) 96.4(1) 1_555 1_555 1_555 yes
C(15) H(15) C(16) 36.1(1) 1_555 1_555 1_555 yes
C(15) H(15) H(14) 59.3(1) 1_555 1_555 1_555 yes
C(15) H(15) H(16) 62.1(1) 1_555 1_555 1_555 yes
C(16) H(15) H(14) 95.3(1) 1_555 1_555 1_555 yes
C(16) H(15) H(16) 26.0(1) 1_555 1_555 1_555 yes
H(14) H(15) H(16) 121.3 1_555 1_555 1_555 yes
C(11) H(16) C(15) 68.3(1) 1_555 1_555 1_555 yes
C(11) H(16) C(16) 34.7(1) 1_555 1_555 1_555 yes
C(11) H(16) H(15) 93.0(1) 1_555 1_555 1_555 yes
C(15) H(16) C(16) 33.7(1) 1_555 1_555 1_555 yes
C(15) H(16) H(15) 24.7(1) 1_555 1_555 1_555 yes
C(16) H(16) H(15) 58.4(1) 1_555 1_555 1_555 yes
C(21) H(22) C(22) 34.4(1) 1_555 1_555 1_555 yes
C(21) H(22) C(23) 69.3(1) 1_555 1_555 1_555 yes
C(21) H(22) H(23) 95.6(1) 1_555 1_555 1_555 yes
C(22) H(22) C(23) 34.9(1) 1_555 1_555 1_555 yes
C(22) H(22) H(23) 61.2(1) 1_555 1_555 1_555 yes
C(23) H(22) H(23) 26.3(1) 1_555 1_555 1_555 yes
C(22) H(23) C(23) 34.6(1) 1_555 1_555 1_555 yes
C(22) H(23) C(24) 68.2(1) 1_555 1_555 1_555 yes
C(22) H(23) H(22) 25.4(1) 1_555 1_555 1_555 yes
C(22) H(23) H(24) 92.7(1) 1_555 1_555 1_555 yes
C(23) H(23) C(24) 33.7(1) 1_555 1_555 1_555 yes
C(23) H(23) H(22) 59.9(1) 1_555 1_555 1_555 yes
C(23) H(23) H(24) 58.2(1) 1_555 1_555 1_555 yes
C(24) H(23) H(22) 93.6(1) 1_555 1_555 1_555 yes
C(24) H(23) H(24) 24.5(1) 1_555 1_555 1_555 yes
H(22) H(23) H(24) 118.1 1_555 1_555 1_555 yes
C(23) H(24) C(24) 35.5(1) 1_555 1_555 1_555 yes
C(23) H(24) C(25) 70.4(1) 1_555 1_555 1_555 yes
C(23) H(24) H(23) 26.1(1) 1_555 1_555 1_555 yes
C(23) H(24) H(25) 95.7(1) 1_555 1_555 1_555 yes
C(24) H(24) C(25) 34.9(1) 1_555 1_555 1_555 yes
C(24) H(24) H(23) 61.6(1) 1_555 1_555 1_555 yes
C(24) H(24) H(25) 60.2(1) 1_555 1_555 1_555 yes
C(25) H(24) H(23) 96.4(1) 1_555 1_555 1_555 yes
C(25) H(24) H(25) 25.4(1) 1_555 1_555 1_555 yes
H(23) H(24) H(25) 121.8 1_555 1_555 1_555 yes
C(24) H(25) C(25) 33.7(1) 1_555 1_555 1_555 yes
C(24) H(25) C(26) 68.8(1) 1_555 1_555 1_555 yes
C(24) H(25) H(24) 24.4(1) 1_555 1_555 1_555 yes
C(24) H(25) H(26) 93.0(1) 1_555 1_555 1_555 yes
C(25) H(25) C(26) 35.1(1) 1_555 1_555 1_555 yes
C(25) H(25) H(24) 58.1(1) 1_555 1_555 1_555 yes
C(25) H(25) H(26) 59.3(1) 1_555 1_555 1_555 yes
C(26) H(25) H(24) 93.2(1) 1_555 1_555 1_555 yes
C(26) H(25) H(26) 24.2(1) 1_555 1_555 1_555 yes
H(24) H(25) H(26) 117.4 1_555 1_555 1_555 yes
C(21) H(26) C(25) 70.9(1) 1_555 1_555 1_555 yes
C(21) H(26) C(26) 36.7(1) 1_555 1_555 1_555 yes
C(21) H(26) H(25) 96.7(1) 1_555 1_555 1_555 yes
C(21) H(26) H(46) 148.5(1) 1_555 1_555 1_555 yes
C(25) H(26) C(26) 34.2(1) 1_555 1_555 1_555 yes
C(25) H(26) H(25) 25.8(1) 1_555 1_555 1_555 yes
C(25) H(26) H(46) 140.4(1) 1_555 1_555 1_555 yes
C(26) H(26) H(25) 60.0(1) 1_555 1_555 1_555 yes
C(26) H(26) H(46) 173.8(1) 1_555 1_555 1_555 yes
H(25) H(26) H(46) 114.7 1_555 1_555 1_555 yes
C(31) H(32) C(32) 34.9(1) 1_555 1_555 1_555 yes
C(31) H(32) C(33) 69.2(1) 1_555 1_555 1_555 yes
C(31) H(32) H(32) 146.2(1) 1_555 1_555 2_555 yes
C(31) H(32) H(33) 94.2(1) 1_555 1_555 1_555 yes
C(32) H(32) C(33) 34.3(1) 1_555 1_555 1_555 yes
C(32) H(32) H(32) 125.0(1) 1_555 1_555 2_555 yes
C(32) H(32) H(33) 59.3(1) 1_555 1_555 1_555 yes
C(33) H(32) H(32) 96.1(1) 1_555 1_555 2_555 yes
C(33) H(32) H(33) 25.0(1) 1_555 1_555 1_555 yes
H(32) H(32) H(33) 74.7 2_555 1_555 1_555 yes
C(32) H(33) C(33) 34.4(1) 1_555 1_555 1_555 yes
C(32) H(33) C(34) 69.7(1) 1_555 1_555 1_555 yes
C(32) H(33) H(32) 25.2(1) 1_555 1_555 1_555 yes
C(32) H(33) H(34) 94.2(1) 1_555 1_555 1_555 yes
C(33) H(33) C(34) 35.2(1) 1_555 1_555 1_555 yes
C(33) H(33) H(32) 59.7(1) 1_555 1_555 1_555 yes
C(33) H(33) H(34) 59.8(1) 1_555 1_555 1_555 yes
C(34) H(33) H(32) 94.9(1) 1_555 1_555 1_555 yes
C(34) H(33) H(34) 24.5(1) 1_555 1_555 1_555 yes
H(32) H(33) H(34) 119.4 1_555 1_555 1_555 yes
C(33) H(34) C(34) 36.0(1) 1_555 1_555 1_555 yes
C(33) H(34) C(35) 71.0(1) 1_555 1_555 1_555 yes
C(33) H(34) H(33) 25.7(1) 1_555 1_555 1_555 yes
C(33) H(34) H(35) 96.6(1) 1_555 1_555 1_555 yes
C(34) H(34) C(35) 35.0(1) 1_555 1_555 1_555 yes
C(34) H(34) H(33) 61.6(1) 1_555 1_555 1_555 yes
C(34) H(34) H(35) 60.6(1) 1_555 1_555 1_555 yes
C(35) H(34) H(33) 96.7(1) 1_555 1_555 1_555 yes
C(35) H(34) H(35) 25.6(1) 1_555 1_555 1_555 yes
H(33) H(34) H(35) 122.3 1_555 1_555 1_555 yes
C(34) H(35) C(35) 35.5(1) 1_555 1_555 1_555 yes
C(34) H(35) C(36) 69.7(1) 1_555 1_555 1_555 yes
C(34) H(35) H(34) 24.4(1) 1_555 1_555 1_555 yes
C(34) H(35) H(36) 95.4(1) 1_555 1_555 1_555 yes
C(34) H(35) H(55) 134.1(1) 1_555 1_555 1_655 yes
C(35) H(35) C(36) 34.2(1) 1_555 1_555 1_555 yes
C(35) H(35) H(34) 59.9(1) 1_555 1_555 1_555 yes
C(35) H(35) H(36) 59.9(1) 1_555 1_555 1_555 yes
C(35) H(35) H(55) 109.1(1) 1_555 1_555 1_655 yes
C(36) H(35) H(34) 94.1(1) 1_555 1_555 1_555 yes
C(36) H(35) H(36) 25.7(1) 1_555 1_555 1_555 yes
C(36) H(35) H(55) 81.2(1) 1_555 1_555 1_655 yes
H(34) H(35) H(36) 119.8 1_555 1_555 1_555 yes
H(34) H(35) H(55) 144.1 1_555 1_555 1_655 yes
H(36) H(35) H(55) 61.6 1_555 1_555 1_655 yes
O(8) H(36) C(31) 152.9(1) 2_666 1_555 1_555 yes
O(8) H(36) C(35) 104.1(1) 2_666 1_555 1_555 yes
O(8) H(36) C(36) 133.7(1) 2_666 1_555 1_555 yes
O(8) H(36) H(35) 82.2(1) 2_666 1_555 1_555 yes
O(8) H(36) H(55) 68.8(1) 2_666 1_555 1_655 yes
C(31) H(36) C(35) 68.2(1) 1_555 1_555 1_555 yes
C(31) H(36) C(36) 34.2(1) 1_555 1_555 1_555 yes
C(31) H(36) H(35) 92.9(1) 1_555 1_555 1_555 yes
C(31) H(36) H(55) 130.1(1) 1_555 1_555 1_655 yes
C(35) H(36) C(36) 34.0(1) 1_555 1_555 1_555 yes
C(35) H(36) H(35) 24.7(1) 1_555 1_555 1_555 yes
C(35) H(36) H(55) 77.1(1) 1_555 1_555 1_655 yes
C(36) H(36) H(35) 58.7(1) 1_555 1_555 1_555 yes
C(36) H(36) H(55) 104.0(1) 1_555 1_555 1_655 yes
H(35) H(36) H(55) 57.8 1_555 1_555 1_655 yes
C(41) H(42) C(42) 34.3(1) 1_555 1_555 1_555 yes
C(41) H(42) C(43) 69.4(1) 1_555 1_555 1_555 yes
C(41) H(42) H(43) 95.0(1) 1_555 1_555 1_555 yes
C(41) H(42) H(56) 76.4(1) 1_555 1_555 1_555 yes
C(42) H(42) C(43) 35.2(1) 1_555 1_555 1_555 yes
C(42) H(42) H(43) 60.7(1) 1_555 1_555 1_555 yes
C(42) H(42) H(56) 95.2(1) 1_555 1_555 1_555 yes
C(43) H(42) H(43) 25.5(1) 1_555 1_555 1_555 yes
C(43) H(42) H(56) 112.7(1) 1_555 1_555 1_555 yes
H(43) H(42) H(56) 122.3 1_555 1_555 1_555 yes
C(42) H(43) C(43) 36.3(1) 1_555 1_555 1_555 yes
C(42) H(43) C(44) 70.1(1) 1_555 1_555 1_555 yes
C(42) H(43) H(14) 138.6(1) 1_555 1_555 1_565 yes
C(42) H(43) H(42) 25.9(1) 1_555 1_555 1_555 yes
C(42) H(43) H(44) 94.7(1) 1_555 1_555 1_555 yes
C(43) H(43) C(44) 33.8(1) 1_555 1_555 1_555 yes
C(43) H(43) H(14) 127.3(1) 1_555 1_555 1_565 yes
C(43) H(43) H(42) 62.2(1) 1_555 1_555 1_555 yes
C(43) H(43) H(44) 58.4(1) 1_555 1_555 1_555 yes
C(44) H(43) H(14) 105.7(1) 1_555 1_555 1_565 yes
C(44) H(43) H(42) 96.0(1) 1_555 1_555 1_555 yes
C(44) H(43) H(44) 24.6(1) 1_555 1_555 1_555 yes
H(14) H(43) H(42) 131.2 1_565 1_555 1_555 yes
H(14) H(43) H(44) 87.5 1_565 1_555 1_555 yes
H(42) H(43) H(44) 120.6 1_555 1_555 1_555 yes
C(43) H(44) C(44) 35.1(1) 1_555 1_555 1_555 yes
C(43) H(44) C(45) 70.2(1) 1_555 1_555 1_555 yes
C(43) H(44) H(43) 24.6(1) 1_555 1_555 1_555 yes
C(43) H(44) H(45) 95.9(1) 1_555 1_555 1_555 yes
C(44) H(44) C(45) 35.1(1) 1_555 1_555 1_555 yes
C(44) H(44) H(43) 59.7(1) 1_555 1_555 1_555 yes
C(44) H(44) H(45) 60.9(1) 1_555 1_555 1_555 yes
C(45) H(44) H(43) 94.8(1) 1_555 1_555 1_555 yes
C(45) H(44) H(45) 25.8(1) 1_555 1_555 1_555 yes
H(43) H(44) H(45) 120.6 1_555 1_555 1_555 yes
O(5) H(45) C(44) 166.8(1) 1_555 1_555 1_555 yes
O(5) H(45) C(45) 155.7(1) 1_555 1_555 1_555 yes
O(5) H(45) C(46) 121.9(1) 1_555 1_555 1_555 yes
O(5) H(45) H(44) 143.8(1) 1_555 1_555 1_555 yes
O(5) H(45) H(46) 97.1(1) 1_555 1_555 1_555 yes
O(5) H(45) H(65) 64.9(1) 1_555 1_555 2_566 yes
C(44) H(45) C(45) 34.1(1) 1_555 1_555 1_555 yes
C(44) H(45) C(46) 68.7(1) 1_555 1_555 1_555 yes
C(44) H(45) H(44) 24.6(1) 1_555 1_555 1_555 yes
C(44) H(45) H(46) 93.7(1) 1_555 1_555 1_555 yes
C(44) H(45) H(65) 104.8(1) 1_555 1_555 2_566 yes
C(45) H(45) C(46) 34.6(1) 1_555 1_555 1_555 yes
C(45) H(45) H(44) 58.8(1) 1_555 1_555 1_555 yes
C(45) H(45) H(46) 59.5(1) 1_555 1_555 1_555 yes
C(45) H(45) H(65) 112.2(1) 1_555 1_555 2_566 yes
C(46) H(45) H(44) 93.4(1) 1_555 1_555 1_555 yes
C(46) H(45) H(46) 25.0(1) 1_555 1_555 1_555 yes
C(46) H(45) H(65) 112.2(1) 1_555 1_555 2_566 yes
H(44) H(45) H(46) 118.3 1_555 1_555 1_555 yes
H(44) H(45) H(65) 96.2 1_555 1_555 2_566 yes
H(46) H(45) H(65) 105.7 1_555 1_555 2_566 yes
C(41) H(46) C(45) 70.3(1) 1_555 1_555 1_555 yes
C(41) H(46) C(46) 34.4(1) 1_555 1_555 1_555 yes
C(41) H(46) H(26) 91.8(1) 1_555 1_555 1_555 yes
C(41) H(46) H(45) 96.6(1) 1_555 1_555 1_555 yes
C(45) H(46) C(46) 35.9(1) 1_555 1_555 1_555 yes
C(45) H(46) H(26) 104.4(1) 1_555 1_555 1_555 yes
C(45) H(46) H(45) 26.3(1) 1_555 1_555 1_555 yes
C(46) H(46) H(26) 98.7(1) 1_555 1_555 1_555 yes
C(46) H(46) H(45) 62.2(1) 1_555 1_555 1_555 yes
H(26) H(46) H(45) 103.7 1_555 1_555 1_555 yes
O(1) H(52) C(51) 143.3(1) 2_556 1_555 1_555 yes
O(1) H(52) C(52) 121.8(1) 2_556 1_555 1_555 yes
O(1) H(52) C(53) 91.9(1) 2_556 1_555 1_555 yes
O(1) H(52) H(53) 69.7(1) 2_556 1_555 1_555 yes
C(51) H(52) C(52) 34.5(1) 1_555 1_555 1_555 yes
C(51) H(52) C(53) 69.9(1) 1_555 1_555 1_555 yes
C(51) H(52) H(53) 95.4(1) 1_555 1_555 1_555 yes
C(52) H(52) C(53) 35.4(1) 1_555 1_555 1_555 yes
C(52) H(52) H(53) 61.0(1) 1_555 1_555 1_555 yes
C(53) H(52) H(53) 25.6(1) 1_555 1_555 1_555 yes
C(52) H(53) C(53) 35.2(1) 1_555 1_555 1_555 yes
C(52) H(53) C(54) 69.5(1) 1_555 1_555 1_555 yes
C(52) H(53) H(52) 25.3(1) 1_555 1_555 1_555 yes
C(52) H(53) H(54) 93.6(1) 1_555 1_555 1_555 yes
C(53) H(53) C(54) 34.3(1) 1_555 1_555 1_555 yes
C(53) H(53) H(52) 60.5(1) 1_555 1_555 1_555 yes
C(53) H(53) H(54) 58.4(1) 1_555 1_555 1_555 yes
C(54) H(53) H(52) 94.7(1) 1_555 1_555 1_555 yes
C(54) H(53) H(54) 24.2(1) 1_555 1_555 1_555 yes
H(52) H(53) H(54) 118.9 1_555 1_555 1_555 yes
C(53) H(54) C(54) 33.2(1) 1_555 1_555 1_555 yes
C(53) H(54) C(55) 70.1(1) 1_555 1_555 1_555 yes
C(53) H(54) H(53) 24.7(1) 1_555 1_555 1_555 yes
C(53) H(54) H(54) 99.7(1) 1_555 1_555 2_455 yes
C(53) H(54) H(55) 95.5(1) 1_555 1_555 1_555 yes
C(54) H(54) C(55) 36.9(1) 1_555 1_555 1_555 yes
C(54) H(54) H(53) 57.8(1) 1_555 1_555 1_555 yes
C(54) H(54) H(54) 129.9(1) 1_555 1_555 2_455 yes
C(54) H(54) H(55) 62.3(1) 1_555 1_555 1_555 yes
C(55) H(54) H(53) 94.7(1) 1_555 1_555 1_555 yes
C(55) H(54) H(54) 156.1(1) 1_555 1_555 2_455 yes
C(55) H(54) H(55) 25.5(1) 1_555 1_555 1_555 yes
H(53) H(54) H(54) 77.7 1_555 1_555 2_455 yes
H(53) H(54) H(55) 120.1 1_555 1_555 1_555 yes
H(54) H(54) H(55) 152.8 2_455 1_555 1_555 yes
C(54) H(55) C(55) 35.6(1) 1_555 1_555 1_555 yes
C(54) H(55) C(56) 70.5(1) 1_555 1_555 1_555 yes
C(54) H(55) H(35) 120.4(1) 1_555 1_555 1_455 yes
C(54) H(55) H(36) 90.9(1) 1_555 1_555 1_455 yes
C(54) H(55) H(54) 25.8(1) 1_555 1_555 1_555 yes
C(54) H(55) H(56) 95.9(1) 1_555 1_555 1_555 yes
C(55) H(55) C(56) 34.9(1) 1_555 1_555 1_555 yes
C(55) H(55) H(35) 155.9(1) 1_555 1_555 1_455 yes
C(55) H(55) H(36) 108.1(1) 1_555 1_555 1_455 yes
C(55) H(55) H(54) 61.4(1) 1_555 1_555 1_555 yes
C(55) H(55) H(56) 60.4(1) 1_555 1_555 1_555 yes
C(56) H(55) H(35) 168.7(1) 1_555 1_555 1_455 yes
C(56) H(55) H(36) 119.2(1) 1_555 1_555 1_455 yes
C(56) H(55) H(54) 96.3(1) 1_555 1_555 1_555 yes
C(56) H(55) H(56) 25.5(1) 1_555 1_555 1_555 yes
H(35) H(55) H(36) 60.6 1_455 1_555 1_455 yes
H(35) H(55) H(54) 94.7 1_455 1_555 1_555 yes
H(35) H(55) H(56) 143.5 1_455 1_555 1_555 yes
H(36) H(55) H(54) 77.9 1_455 1_555 1_555 yes
H(36) H(55) H(56) 120.6 1_455 1_555 1_555 yes
H(54) H(55) H(56) 121.7 1_555 1_555 1_555 yes
C(51) H(56) C(55) 69.6(1) 1_555 1_555 1_555 yes
C(51) H(56) C(56) 34.1(1) 1_555 1_555 1_555 yes
C(51) H(56) H(42) 70.6(1) 1_555 1_555 1_555 yes
C(51) H(56) H(55) 94.4(1) 1_555 1_555 1_555 yes
C(55) H(56) C(56) 35.5(1) 1_555 1_555 1_555 yes
C(55) H(56) H(42) 100.8(1) 1_555 1_555 1_555 yes
C(55) H(56) H(55) 24.9(1) 1_555 1_555 1_555 yes
C(56) H(56) H(42) 85.4(1) 1_555 1_555 1_555 yes
C(56) H(56) H(55) 60.4(1) 1_555 1_555 1_555 yes
H(42) H(56) H(55) 110.1 1_555 1_555 1_555 yes
O(3) H(62) N 133.0(1) 2_556 1_555 1_555 yes
O(3) H(62) C(61) 145.8(1) 2_556 1_555 1_555 yes
O(3) H(62) C(62) 120.1(1) 2_556 1_555 1_555 yes
O(3) H(62) C(63) 89.5(1) 2_556 1_555 1_555 yes
O(3) H(62) H(63) 67.4(1) 2_556 1_555 1_555 yes
O(3) H(62) H(63) 99.0(1) 2_556 1_555 2_556 yes
N H(62) C(61) 69.3(1) 1_555 1_555 1_555 yes
N H(62) C(62) 102.4(1) 1_555 1_555 1_555 yes
N H(62) C(63) 136.5(1) 1_555 1_555 1_555 yes
N H(62) H(63) 159.6(1) 1_555 1_555 1_555 yes
N H(62) H(63) 69.5(1) 1_555 1_555 2_556 yes
C(61) H(62) C(62) 33.7(1) 1_555 1_555 1_555 yes
C(61) H(62) C(63) 68.6(1) 1_555 1_555 1_555 yes
C(61) H(62) H(63) 93.2(1) 1_555 1_555 1_555 yes
C(61) H(62) H(63) 114.5(1) 1_555 1_555 2_556 yes
C(62) H(62) C(63) 34.9(1) 1_555 1_555 1_555 yes
C(62) H(62) H(63) 59.5(1) 1_555 1_555 1_555 yes
C(62) H(62) H(63) 123.7(1) 1_555 1_555 2_556 yes
C(63) H(62) H(63) 24.6(1) 1_555 1_555 1_555 yes
C(63) H(62) H(63) 120.1(1) 1_555 1_555 2_556 yes
H(63) H(62) H(63) 111.0 1_555 1_555 2_556 yes
C(62) H(63) C(63) 34.6(1) 1_555 1_555 1_555 yes
C(62) H(63) C(64) 70.2(1) 1_555 1_555 1_555 yes
C(62) H(63) H(62) 26.0(1) 1_555 1_555 1_555 yes
C(62) H(63) H(62) 82.4(1) 1_555 1_555 2_556 yes
C(62) H(63) H(64) 96.5(1) 1_555 1_555 1_555 yes
C(63) H(63) C(64) 35.6(1) 1_555 1_555 1_555 yes
C(63) H(63) H(62) 60.6(1) 1_555 1_555 1_555 yes
C(63) H(63) H(62) 100.9(1) 1_555 1_555 2_556 yes
C(63) H(63) H(64) 61.9(1) 1_555 1_555 1_555 yes
C(64) H(63) H(62) 96.2(1) 1_555 1_555 1_555 yes
C(64) H(63) H(62) 117.5(1) 1_555 1_555 2_556 yes
C(64) H(63) H(64) 26.3(1) 1_555 1_555 1_555 yes
H(62) H(63) H(62) 69.0 1_555 1_555 2_556 yes
H(62) H(63) H(64) 122.5 1_555 1_555 1_555 yes
H(62) H(63) H(64) 124.2 2_556 1_555 1_555 yes
C(63) H(64) C(64) 34.4(1) 1_555 1_555 1_555 yes
C(63) H(64) C(65) 68.6(1) 1_555 1_555 1_555 yes
C(63) H(64) H(63) 24.9(1) 1_555 1_555 1_555 yes
C(63) H(64) H(65) 93.2(1) 1_555 1_555 1_555 yes
C(64) H(64) C(65) 34.2(1) 1_555 1_555 1_555 yes
C(64) H(64) H(63) 59.3(1) 1_555 1_555 1_555 yes
C(64) H(64) H(65) 58.8(1) 1_555 1_555 1_555 yes
C(65) H(64) H(63) 93.5(1) 1_555 1_555 1_555 yes
C(65) H(64) H(65) 24.6(1) 1_555 1_555 1_555 yes
H(63) H(64) H(65) 118.1 1_555 1_555 1_555 yes
C(64) H(65) C(65) 35.4(1) 1_555 1_555 1_555 yes
C(64) H(65) C(66) 70.5(1) 1_555 1_555 1_555 yes
C(64) H(65) H(45) 135.2(1) 1_555 1_555 2_566 yes
C(64) H(65) H(64) 26.1(1) 1_555 1_555 1_555 yes
C(64) H(65) H(66) 96.4(1) 1_555 1_555 1_555 yes
C(65) H(65) C(66) 35.1(1) 1_555 1_555 1_555 yes
C(65) H(65) H(45) 170.3(1) 1_555 1_555 2_566 yes
C(65) H(65) H(64) 61.5(1) 1_555 1_555 1_555 yes
C(65) H(65) H(66) 61.0(1) 1_555 1_555 1_555 yes
C(66) H(65) H(45) 154.0(1) 1_555 1_555 2_566 yes
C(66) H(65) H(64) 96.6(1) 1_555 1_555 1_555 yes
C(66) H(65) H(66) 25.9(1) 1_555 1_555 1_555 yes
H(45) H(65) H(64) 109.1 2_566 1_555 1_555 yes
H(45) H(65) H(66) 128.2 2_566 1_555 1_555 yes
H(64) H(65) H(66) 122.4 1_555 1_555 1_555 yes
C(61) H(66) C(65) 68.8(1) 1_555 1_555 1_555 yes
C(61) H(66) C(66) 33.9(1) 1_555 1_555 1_555 yes
C(61) H(66) H(65) 93.4(1) 1_555 1_555 1_555 yes
C(65) H(66) C(66) 34.8(1) 1_555 1_555 1_555 yes
C(65) H(66) H(65) 24.6(1) 1_555 1_555 1_555 yes
C(66) H(66) H(65) 59.4(1) 1_555 1_555 1_555 yes

loop_
_geom_bond_atom_site_label_1
_geom_bond_atom_site_label_2
_geom_bond_distance
_geom_bond_site_symmetry_1
_geom_bond_site_symmetry_2
_geom_bond_publ_flag
CO FE 2.6120(2) 1_555 1_555 yes
CO C(1) 1.8292(6) 1_555 1_555 yes
CO C(6) 1.7792(6) 1_555 1_555 yes
CO C(7) 1.7753(8) 1_555 1_555 yes
CO C(8) 1.7982(7) 1_555 1_555 yes
FE C(1) 2.1544(6) 1_555 1_555 yes
FE C(2) 1.8034(7) 1_555 1_555 yes
FE C(3) 1.7806(7) 1_555 1_555 yes
FE C(4) 1.8070(6) 1_555 1_555 yes
FE C(5) 1.7980(7) 1_555 1_555 yes
P(1) N 1.5886(5) 1_555 1_555 yes
P(1) C(11) 1.7985(5) 1_555 1_555 yes
P(1) C(21) 1.7989(6) 1_555 1_555 yes
P(1) C(31) 1.7994(5) 1_555 1_555 yes
P(2) N 1.5916(6) 1_555 1_555 yes
P(2) C(41) 1.7976(5) 1_555 1_555 yes
P(2) C(51) 1.8053(6) 1_555 1_555 yes
P(2) C(61) 1.7962(5) 1_555 1_555 yes
O(1) C(1) 1.1780(11) 1_555 1_555 yes
O(1) H(52) 2.6162(10) 1_555 2_556 yes
O(2) C(2) 1.1566(12) 1_555 1_555 yes
O(3) C(3) 1.1520(14) 1_555 1_555 yes
O(3) H(62) 2.6183(16) 1_555 2_556 yes
O(4) C(4) 1.1483(12) 1_555 1_555 yes
O(5) C(5) 1.1580(13) 1_555 1_555 yes
O(5) H(45) 2.4567(16) 1_555 1_555 yes
O(6) C(6) 1.1553(10) 1_555 1_555 yes
O(7) C(7) 1.1550(17) 1_555 1_555 yes
O(8) C(8) 1.1545(12) 1_555 1_555 yes
O(8) H(36) 2.4110(11) 1_555 2_666 yes
N H(62) 2.6220(5) 1_555 1_555 yes
C(2) C(5) 2.5161(9) 1_555 1_555 yes
C(4) C(5) 2.6138(9) 1_555 1_555 yes
C(11) C(12) 1.4024(7) 1_555 1_555 yes
C(11) C(13) 2.4189(8) 1_555 1_555 yes
C(11) C(15) 2.4134(8) 1_555 1_555 yes
C(11) C(16) 1.3982(7) 1_555 1_555 yes
C(11) H(12) 2.1176(5) 1_555 1_555 yes
C(11) H(16) 2.1408(5) 1_555 1_555 yes
C(12) C(13) 1.3919(8) 1_555 1_555 yes
C(12) C(14) 2.4092(9) 1_555 1_555 yes
C(12) C(16) 2.4272(8) 1_555 1_555 yes
C(12) H(12) 1.0463(6) 1_555 1_555 yes
C(12) H(13) 2.1085(6) 1_555 1_555 yes
C(13) C(14) 1.3919(10) 1_555 1_555 yes
C(13) C(15) 2.4163(9) 1_555 1_555 yes
C(13) H(12) 2.1298(7) 1_555 1_555 yes
C(13) H(13) 1.0474(6) 1_555 1_555 yes
C(13) H(14) 2.1054(7) 1_555 1_555 yes
C(14) C(15) 1.3927(9) 1_555 1_555 yes
C(14) C(16) 2.4172(8) 1_555 1_555 yes
C(14) H(13) 2.1317(8) 1_555 1_555 yes
C(14) H(14) 1.0323(6) 1_555 1_555 yes
C(14) H(15) 2.1111(8) 1_555 1_555 yes
C(15) C(16) 1.3958(8) 1_555 1_555 yes
C(15) H(14) 2.1054(7) 1_555 1_555 yes
C(15) H(15) 1.0204(6) 1_555 1_555 yes
C(15) H(16) 2.1561(7) 1_555 1_555 yes
C(16) H(15) 2.0841(6) 1_555 1_555 yes
C(16) H(16) 1.0738(5) 1_555 1_555 yes
C(21) C(22) 1.3989(8) 1_555 1_555 yes
C(21) C(23) 2.4150(9) 1_555 1_555 yes
C(21) C(25) 2.4148(10) 1_555 1_555 yes
C(21) C(26) 1.3967(9) 1_555 1_555 yes
C(21) H(22) 2.1309(6) 1_555 1_555 yes
C(21) H(26) 2.0655(6) 1_555 1_555 yes
C(22) C(23) 1.3916(10) 1_555 1_555 yes
C(22) C(24) 2.4124(12) 1_555 1_555 yes
C(22) C(26) 2.4194(10) 1_555 1_555 yes
C(22) H(22) 1.0470(7) 1_555 1_555 yes
C(22) H(23) 2.1409(7) 1_555 1_555 yes
C(23) C(24) 1.3941(14) 1_555 1_555 yes
C(23) C(25) 2.4166(14) 1_555 1_555 yes
C(23) H(22) 2.1150(10) 1_555 1_555 yes
C(23) H(23) 1.0846(8) 1_555 1_555 yes
C(23) H(24) 2.0921(10) 1_555 1_555 yes
C(24) C(25) 1.3928(14) 1_555 1_555 yes
C(24) C(26) 2.4080(11) 1_555 1_555 yes
C(24) H(23) 2.1602(12) 1_555 1_555 yes
C(24) H(24) 1.0201(8) 1_555 1_555 yes
C(24) H(25) 2.1444(12) 1_555 1_555 yes
C(25) C(26) 1.3894(10) 1_555 1_555 yes
C(25) H(24) 2.1018(10) 1_555 1_555 yes
C(25) H(25) 1.0609(9) 1_555 1_555 yes
C(25) H(26) 2.0984(10) 1_555 1_555 yes
C(26) H(25) 2.1160(7) 1_555 1_555 yes
C(26) H(26) 1.0016(7) 1_555 1_555 yes
C(31) C(32) 1.4022(7) 1_555 1_555 yes
C(31) C(33) 2.4147(8) 1_555 1_555 yes
C(31) C(35) 2.4130(8) 1_555 1_555 yes
C(31) C(36) 1.3947(7) 1_555 1_555 yes
C(31) H(32) 2.1270(5) 1_555 1_555 yes
C(31) H(36) 2.1498(6) 1_555 1_555 yes
C(32) C(33) 1.3894(8) 1_555 1_555 yes
C(32) C(34) 2.4146(9) 1_555 1_555 yes
C(32) C(36) 2.4243(8) 1_555 1_555 yes
C(32) H(32) 1.0488(6) 1_555 1_555 yes
C(32) H(33) 2.1165(6) 1_555 1_555 yes
C(33) C(34) 1.3969(9) 1_555 1_555 yes
C(33) C(35) 2.4147(10) 1_555 1_555 yes
C(33) H(32) 2.1234(7) 1_555 1_555 yes
C(33) H(33) 1.0398(6) 1_555 1_555 yes
C(33) H(34) 2.0744(7) 1_555 1_555 yes
C(34) C(35) 1.3908(9) 1_555 1_555 yes
C(34) C(36) 2.4163(9) 1_555 1_555 yes
C(34) H(33) 2.1109(8) 1_555 1_555 yes
C(34) H(34) 0.9961(6) 1_555 1_555 yes
C(34) H(35) 2.1004(8) 1_555 1_555 yes
C(35) C(36) 1.3962(8) 1_555 1_555 yes
C(35) H(34) 2.0836(7) 1_555 1_555 yes
C(35) H(35) 1.0413(6) 1_555 1_555 yes
C(35) H(36) 2.1560(7) 1_555 1_555 yes
C(36) H(35) 2.1289(6) 1_555 1_555 yes
C(36) H(36) 1.0822(6) 1_555 1_555 yes
C(41) C(42) 1.3992(8) 1_555 1_555 yes
C(41) C(43) 2.4157(8) 1_555 1_555 yes
C(41) C(45) 2.4183(9) 1_555 1_555 yes
C(41) C(46) 1.4021(8) 1_555 1_555 yes
C(41) H(42) 2.1326(6) 1_555 1_555 yes
C(41) H(46) 2.1181(6) 1_555 1_555 yes
C(42) C(43) 1.3923(8) 1_555 1_555 yes
C(42) C(44) 2.4147(10) 1_555 1_555 yes
C(42) C(46) 2.4241(9) 1_555 1_555 yes
C(42) H(42) 1.0437(6) 1_555 1_555 yes
C(42) H(43) 2.0810(6) 1_555 1_555 yes
C(43) C(44) 1.3927(11) 1_555 1_555 yes
C(43) C(45) 2.4143(11) 1_555 1_555 yes
C(43) H(42) 2.1086(8) 1_555 1_555 yes
C(43) H(43) 1.0280(7) 1_555 1_555 yes
C(43) H(44) 2.0994(8) 1_555 1_555 yes
C(44) C(45) 1.3944(11) 1_555 1_555 yes
C(44) C(46) 2.4144(10) 1_555 1_555 yes
C(44) H(43) 2.1238(10) 1_555 1_555 yes
C(44) H(44) 1.0230(6) 1_555 1_555 yes
C(44) H(45) 2.1437(10) 1_555 1_555 yes
C(45) C(46) 1.3919(9) 1_555 1_555 yes
C(45) H(44) 2.1019(8) 1_555 1_555 yes
C(45) H(45) 1.0695(7) 1_555 1_555 yes
C(45) H(46) 2.0811(8) 1_555 1_555 yes
C(46) H(45) 2.1328(6) 1_555 1_555 yes
C(46) H(46) 1.0173(6) 1_555 1_555 yes
C(51) C(52) 1.3940(8) 1_555 1_555 yes
C(51) C(53) 2.4146(9) 1_555 1_555 yes
C(51) C(55) 2.4135(9) 1_555 1_555 yes
C(51) C(56) 1.4013(8) 1_555 1_555 yes
C(51) H(52) 2.1149(6) 1_555 1_555 yes
C(51) H(56) 2.1334(6) 1_555 1_555 yes
C(52) C(53) 1.3950(9) 1_555 1_555 yes
C(52) C(54) 2.4124(9) 1_555 1_555 yes
C(52) C(56) 2.4214(8) 1_555 1_555 yes
C(52) H(52) 1.0313(6) 1_555 1_555 yes
C(52) H(53) 2.1114(6) 1_555 1_555 yes
C(53) C(54) 1.3912(10) 1_555 1_555 yes
C(53) C(55) 2.4135(10) 1_555 1_555 yes
C(53) H(52) 2.1016(8) 1_555 1_555 yes
C(53) H(53) 1.0434(7) 1_555 1_555 yes
C(53) H(54) 2.1313(8) 1_555 1_555 yes
C(54) C(55) 1.3937(10) 1_555 1_555 yes
C(54) C(56) 2.4137(9) 1_555 1_555 yes
C(54) H(53) 2.1223(8) 1_555 1_555 yes
C(54) H(54) 1.0263(7) 1_555 1_555 yes
C(54) H(55) 2.0880(8) 1_555 1_555 yes
C(55) C(56) 1.3903(9) 1_555 1_555 yes
C(55) H(54) 2.0712(8) 1_555 1_555 yes
C(55) H(55) 1.0145(6) 1_555 1_555 yes
C(55) H(56) 2.0971(7) 1_555 1_555 yes
C(56) H(55) 2.0950(6) 1_555 1_555 yes
C(56) H(56) 1.0361(6) 1_555 1_555 yes
C(61) C(62) 1.3938(8) 1_555 1_555 yes
C(61) C(63) 2.4135(8) 1_555 1_555 yes
C(61) C(65) 2.4129(8) 1_555 1_555 yes
C(61) C(66) 1.3975(7) 1_555 1_555 yes
C(61) H(62) 2.1522(6) 1_555 1_555 yes
C(61) H(66) 2.1462(6) 1_555 1_555 yes
C(62) C(63) 1.3934(8) 1_555 1_555 yes
C(62) C(64) 2.4097(8) 1_555 1_555 yes
C(62) C(66) 2.4180(9) 1_555 1_555 yes
C(62) H(62) 1.0717(6) 1_555 1_555 yes
C(62) H(63) 2.1071(6) 1_555 1_555 yes
C(63) C(64) 1.3890(9) 1_555 1_555 yes
C(63) C(65) 2.4093(10) 1_555 1_555 yes
C(63) H(62) 2.1301(6) 1_555 1_555 yes
C(63) H(63) 1.0194(6) 1_555 1_555 yes
C(63) H(64) 2.1357(7) 1_555 1_555 yes
C(64) C(65) 1.3907(10) 1_555 1_555 yes
C(64) C(66) 2.4142(9) 1_555 1_555 yes
C(64) H(63) 2.0844(8) 1_555 1_555 yes
C(64) H(64) 1.0736(6) 1_555 1_555 yes
C(64) H(65) 2.0867(8) 1_555 1_555 yes
C(65) C(66) 1.3942(8) 1_555 1_555 yes
C(65) H(64) 2.1407(8) 1_555 1_555 yes
C(65) H(65) 1.0136(7) 1_555 1_555 yes
C(65) H(66) 2.1273(7) 1_555 1_555 yes
C(66) H(65) 2.0959(6) 1_555 1_555 yes
C(66) H(66) 1.0617(6) 1_555 1_555 yes
H(12) H(13) 2.439275 1_555 1_555 yes
H(13) H(14) 2.447807 1_555 1_555 yes
H(14) H(15) 2.435197 1_555 1_555 yes
H(14) H(43) 2.244744 1_555 1_545 yes
H(15) H(16) 2.435812 1_555 1_555 yes
H(22) H(23) 2.438699 1_555 1_555 yes
H(23) H(24) 2.450595 1_555 1_555 yes
H(24) H(25) 2.460055 1_555 1_555 yes
H(25) H(26) 2.431096 1_555 1_555 yes
H(26) H(46) 2.484826 1_555 1_555 yes
H(32) H(32) 2.238334 1_555 2_555 yes
H(32) H(33) 2.449815 1_555 1_555 yes
H(33) H(34) 2.393316 1_555 1_555 yes
H(34) H(35) 2.401108 1_555 1_555 yes
H(35) H(36) 2.480770 1_555 1_555 yes
H(35) H(55) 2.407536 1_555 1_655 yes
H(36) H(55) 2.504560 1_555 1_655 yes
H(42) H(43) 2.381750 1_555 1_555 yes
H(42) H(56) 2.564568 1_555 1_555 yes
H(43) H(44) 2.446775 1_555 1_555 yes
H(44) H(45) 2.446896 1_555 1_555 yes
H(45) H(46) 2.408108 1_555 1_555 yes
H(45) H(65) 2.571131 1_555 2_566 yes
H(52) H(53) 2.409573 1_555 1_555 yes
H(53) H(54) 2.483046 1_555 1_555 yes
H(54) H(54) 2.641618 1_555 2_455 yes
H(54) H(55) 2.356200 1_555 1_555 yes
H(55) H(56) 2.404066 1_555 1_555 yes
H(62) H(63) 2.437204 1_555 1_555 yes
H(62) H(63) 2.491551 1_555 2_556 yes
H(63) H(64) 2.417382 1_555 1_555 yes
H(64) H(65) 2.429881 1_555 1_555 yes
H(65) H(66) 2.426138 1_555 1_555 yes
